data_4107819
loop_
_publ_author_name
'Bassem S. Bassil'
'Sib Sankar Mal'
'Michael H. Dickman'
'Ulrich Kortz'
'Holger Oelrich'
'Lorenz Walder'

_publ_section_title
;
 6-Peroxo-6-Zirconium Crown and Its Hafnium Analogue Embedded in a
 Triangular Polyanion: [M6(O2)6(OH)6(\g-SiW10O36)3]18- (M = Zr, Hf)
;
_journal_name_full 'Journal of the American Chemical Society'
_journal_page_first 6696
_journal_page_last 6697
_journal_paper_doi 10.1021/ja801424q
_journal_volume 130
_journal_year 2008
_chemical_formula_sum 'H124 K18 O185 Si3 W30 Zr6'
_chemical_formula_weight 9935.88
_chemical_name_systematic
;
 ?
;
_space_group_IT_number 15
_symmetry_cell_setting monoclinic
_symmetry_space_group_name_Hall '-C 2yc'
_symmetry_space_group_name_H-M 'C 1 2/c 1'
_atom_sites_solution_primary direct
_atom_sites_solution_secondary difmap
_audit_creation_method SHELXL-97
_cell_angle_alpha 90.00
_cell_angle_beta 93.5730(10)
_cell_angle_gamma 90.00
_cell_formula_units_Z 8
_cell_length_a 52.1923(14)
_cell_length_b 17.6634(4)
_cell_length_c 36.4505(8)
_cell_measurement_reflns_used 8651
_cell_measurement_temperature 173(2)
_cell_measurement_theta_max 19.86
_cell_measurement_theta_min 2.72
_cell_volume 33538.2(14)
_computing_cell_refinement 'Bruker SMART'
_computing_data_collection 'Bruker SMART'
_computing_data_reduction 'Bruker SAINT'
_computing_molecular_graphics 'Bruker SHELXTL'
_computing_publication_material 'Bruker SHELXTL'
_computing_structure_refinement 'SHELXL-97 (Sheldrick, 1997)'
_computing_structure_solution 'SHELXS-97 (Sheldrick, 1990)'
_diffrn_ambient_temperature 173(2)
_diffrn_measured_fraction_theta_full 0.991
_diffrn_measured_fraction_theta_max 0.991
_diffrn_measurement_device_type 'CCD area detector'
_diffrn_measurement_method 'phi and omega scans'
_diffrn_radiation_monochromator graphite
_diffrn_radiation_source 'sealed tube'
_diffrn_radiation_type MoK\a
_diffrn_radiation_wavelength 0.71073
_diffrn_reflns_av_R_equivalents 0.2016
_diffrn_reflns_av_sigmaI/netI 0.0824
_diffrn_reflns_limit_h_max 58
_diffrn_reflns_limit_h_min -58
_diffrn_reflns_limit_k_max 19
_diffrn_reflns_limit_k_min -19
_diffrn_reflns_limit_l_max 41
_diffrn_reflns_limit_l_min -41
_diffrn_reflns_number 423603
_diffrn_reflns_theta_full 23.75
_diffrn_reflns_theta_max 23.75
_diffrn_reflns_theta_min 3.40
_exptl_absorpt_coefficient_mu 21.438
_exptl_absorpt_correction_T_max 0.2962
_exptl_absorpt_correction_T_min 0.0822
_exptl_absorpt_correction_type multi-scan
_exptl_absorpt_process_details SADABS
_exptl_crystal_density_diffrn 3.936
_exptl_crystal_description platelet
_exptl_crystal_F_000 35584
_exptl_crystal_size_max 0.17
_exptl_crystal_size_mid 0.12
_exptl_crystal_size_min 0.08
_refine_diff_density_max 4.303
_refine_diff_density_min -2.225
_refine_diff_density_rms 0.473
_refine_ls_extinction_method none
_refine_ls_goodness_of_fit_ref 1.008
_refine_ls_matrix_type full
_refine_ls_number_parameters 1106
_refine_ls_number_reflns 25307
_refine_ls_number_restraints 0
_refine_ls_restrained_S_all 1.008
_refine_ls_R_factor_all 0.1245
_refine_ls_R_factor_gt 0.0749
_refine_ls_shift/su_max 0.001
_refine_ls_shift/su_mean 0.000
_refine_ls_structure_factor_coef Fsqd
_refine_ls_weighting_details 'calc w=1/[\s^2^(Fo^2^)+(0.1110P)^2^+5000.0000P] where P=(Fo^2^+2Fc^2^)/3'
_refine_ls_weighting_scheme calc
_refine_ls_wR_factor_gt 0.1902
_refine_ls_wR_factor_ref 0.2253
_reflns_number_gt 16229
_reflns_number_total 25307
_reflns_threshold_expression >2sigma(I)
_cod_data_source_file ja801424q-file002_1.cif
_cod_data_source_block c2c
_cod_database_code 4107819

loop_
_symmetry_equiv_pos_as_xyz
'x, y, z'
'-x, y, -z+1/2'
'x+1/2, y+1/2, z'
'-x+1/2, y+1/2, -z+1/2'
'-x, -y, -z'
'x, -y, z-1/2'
'-x+1/2, -y+1/2, -z'
'x+1/2, -y+1/2, z-1/2'

loop_
_atom_site_label
_atom_site_type_symbol
_atom_site_fract_x
_atom_site_fract_y
_atom_site_fract_z
_atom_site_U_iso_or_equiv
_atom_site_adp_type
_atom_site_occupancy
_atom_site_symmetry_multiplicity
_atom_site_calc_flag
_atom_site_refinement_flags
W1 W 0.48288(3) -0.49448(10) 0.40002(4) 0.0562(4) Uani 1 1 d .
W2 W 0.45222(3) -0.33943(9) 0.42229(4) 0.0471(4) Uani 1 1 d .
W3 W 0.43920(3) -0.49890(9) 0.46504(4) 0.0484(4) Uani 1 1 d .
W4 W 0.44897(4) -0.65210(10) 0.34998(4) 0.0621(5) Uani 1 1 d .
W5 W 0.38689(4) -0.64362(9) 0.32700(4) 0.0553(4) Uani 1 1 d .
W6 W 0.40535(3) -0.65560(9) 0.41502(4) 0.0539(4) Uani 1 1 d .
W7 W 0.45801(3) -0.37140(10) 0.32375(4) 0.0505(4) Uani 1 1 d .
W8 W 0.42753(3) -0.50870(9) 0.28027(4) 0.0519(4) Uani 1 1 d .
W9 W 0.38372(3) -0.37977(8) 0.43354(3) 0.0389(3) Uani 1 1 d .
W10 W 0.35433(3) -0.51621(8) 0.38831(4) 0.0430(4) Uani 1 1 d .
W11 W 0.24343(3) 0.17531(8) 0.39957(3) 0.0416(4) Uani 1 1 d .
W12 W 0.29699(3) 0.08417(8) 0.42337(3) 0.0392(3) Uani 1 1 d .
W13 W 0.24398(3) 0.03467(8) 0.46241(3) 0.0412(4) Uani 1 1 d .
W14 W 0.19020(3) 0.07921(8) 0.34563(3) 0.0412(4) Uani 1 1 d .
W15 W 0.19513(3) -0.09955(8) 0.32004(3) 0.0406(3) Uani 1 1 d .
W16 W 0.19123(3) -0.06256(8) 0.40842(3) 0.0417(4) Uani 1 1 d .
W17 W 0.28484(3) 0.12096(8) 0.32461(3) 0.0385(3) Uani 1 1 d .
W18 W 0.23816(3) 0.03607(8) 0.27790(3) 0.0379(3) Uani 1 1 d .
W19 W 0.28572(3) -0.12024(8) 0.43225(3) 0.0361(3) Uani 1 1 d .
W20 W 0.24000(3) -0.20336(8) 0.38281(3) 0.0365(3) Uani 1 1 d .
W21 W 0.46512(3) 0.05366(11) 0.11647(4) 0.0615(5) Uani 1 1 d .
W22 W 0.44173(3) 0.10089(10) 0.19497(4) 0.0543(4) Uani 1 1 d .
W23 W 0.41902(3) 0.18885(9) 0.12013(4) 0.0457(4) Uani 1 1 d .
W24 W 0.42476(3) -0.04872(10) 0.04536(4) 0.0574(5) Uani 1 1 d .
W25 W 0.36476(3) -0.09470(9) 0.05733(4) 0.0479(4) Uani 1 1 d .
W26 W 0.37886(3) 0.08630(8) 0.04836(3) 0.0421(4) Uani 1 1 d .
W27 W 0.44976(3) -0.10306(10) 0.17957(4) 0.0567(4) Uani 1 1 d .
W28 W 0.41319(3) -0.19086(9) 0.11785(4) 0.0540(4) Uani 1 1 d .
W29 W 0.37169(3) 0.12741(8) 0.18585(3) 0.0392(3) Uani 1 1 d .
W30 W 0.33720(3) 0.03424(8) 0.12328(3) 0.0380(3) Uani 1 1 d .
Si1 Si 0.41768(18) -0.4860(5) 0.3725(2) 0.039(2) Uani 1 1 d .
Si2 Si 0.24821(18) -0.0118(5) 0.3696(2) 0.032(2) Uani 1 1 d .
Si3 Si 0.40193(19) -0.0010(5) 0.1295(2) 0.040(2) Uani 1 1 d .
Zr1 Zr 0.39473(6) -0.32100(19) 0.27915(8) 0.0396(8) Uani 1 1 d .
Zr2 Zr 0.35083(6) -0.32564(18) 0.34442(8) 0.0353(7) Uani 1 1 d .
Zr3 Zr 0.30420(6) -0.19677(17) 0.34352(7) 0.0326(7) Uani 1 1 d .
Zr4 Zr 0.30211(6) -0.05756(17) 0.27989(7) 0.0325(7) Uani 1 1 d .
Zr5 Zr 0.34527(6) -0.05472(18) 0.21605(7) 0.0348(7) Uani 1 1 d .
Zr6 Zr 0.39071(7) -0.1892(2) 0.21342(8) 0.0440(9) Uani 1 1 d .
O1T O 0.5152(5) -0.5099(15) 0.4040(7) 0.065(7) Uiso 1 1 d .
O2T O 0.4618(5) -0.2527(13) 0.4363(6) 0.053(6) Uiso 1 1 d .
O3T O 0.4434(5) -0.5190(13) 0.5117(6) 0.051(6) Uiso 1 1 d .
O4T O 0.4700(6) -0.7179(16) 0.3400(8) 0.078(8) Uiso 1 1 d .
O5T O 0.3667(5) -0.6966(15) 0.2998(7) 0.063(7) Uiso 1 1 d .
O6T O 0.3980(5) -0.7256(14) 0.4453(7) 0.055(6) Uiso 1 1 d .
O7T O 0.4856(5) -0.3230(15) 0.3132(8) 0.069(8) Uiso 1 1 d .
O8T O 0.4334(6) -0.5512(16) 0.2387(8) 0.074(8) Uiso 1 1 d .
O9T O 0.3772(4) -0.3323(12) 0.4723(6) 0.042(5) Uiso 1 1 d .
O10T O 0.3269(5) -0.5625(13) 0.3971(6) 0.051(6) Uiso 1 1 d .
O1S1 O 0.4414(5) -0.4644(13) 0.4049(6) 0.051(6) Uiso 1 1 d .
O1Z1 O 0.4060(5) -0.4334(13) 0.2646(6) 0.052(6) Uiso 1 1 d .
O12O O 0.3551(4) -0.2963(11) 0.2873(5) 0.035(5) Uiso 1 1 d .
O11T O 0.2368(5) 0.2710(14) 0.4037(7) 0.061(7) Uiso 1 1 d .
O12T O 0.3264(4) 0.1140(12) 0.4416(6) 0.043(6) Uiso 1 1 d .
O12Z O 0.3587(4) -0.3810(12) 0.2914(6) 0.044(6) Uiso 1 1 d .
O12P O 0.3908(4) -0.3016(12) 0.3371(6) 0.040(5) Uiso 1 1 d .
O1S2 O 0.2544(4) 0.0504(12) 0.4024(6) 0.041(5) Uiso 1 1 d .
O1Z2 O 0.3427(4) -0.4386(12) 0.3603(6) 0.045(6) Uiso 1 1 d .
O12 O 0.4833(5) -0.3916(13) 0.4180(7) 0.055(6) Uiso 1 1 d .
O13 O 0.4734(5) -0.5211(13) 0.4491(6) 0.050(6) Uiso 1 1 d .
O1Z3 O 0.2664(4) -0.2334(11) 0.3551(5) 0.035(5) Uiso 1 1 d .
O13T O 0.2372(5) 0.0381(14) 0.5094(7) 0.057(7) Uiso 1 1 d .
O1S3 O 0.4252(5) 0.0650(13) 0.1377(6) 0.051(6) Uiso 1 1 d .
O1Z4 O 0.3038(4) 0.0555(11) 0.3002(5) 0.031(5) Uiso 1 1 d .
O14T O 0.1672(4) 0.1435(12) 0.3329(6) 0.040(5) Uiso 1 1 d .
O14 O 0.4707(5) -0.5889(15) 0.3827(7) 0.066(7) Uiso 1 1 d .
O15T O 0.1767(4) -0.1553(12) 0.2894(6) 0.045(6) Uiso 1 1 d .
O1Z5 O 0.3575(4) 0.0581(12) 0.2159(6) 0.042(5) Uiso 1 1 d .
O16Z O 0.3977(4) -0.2016(12) 0.2713(6) 0.042(5) Uiso 1 1 d .
O16O O 0.3806(4) -0.3067(12) 0.2227(6) 0.047(6) Uiso 1 1 d .
O1Z6 O 0.4292(4) -0.1501(12) 0.2102(6) 0.044(6) Uiso 1 1 d .
O16T O 0.1672(5) -0.0912(13) 0.4370(6) 0.054(6) Uiso 1 1 d .
O16P O 0.4093(5) -0.2997(12) 0.2248(6) 0.047(6) Uiso 1 1 d .
O17 O 0.4783(5) -0.4502(13) 0.3539(6) 0.052(6) Uiso 1 1 d .
O17T O 0.3008(5) 0.2068(15) 0.3178(7) 0.064(7) Uiso 1 1 d .
O18T O 0.2223(4) 0.0664(12) 0.2373(6) 0.042(5) Uiso 1 1 d .
O19T O 0.3023(4) -0.1457(12) 0.4728(6) 0.040(5) Uiso 1 1 d .
O20T O 0.2237(5) -0.2886(13) 0.3892(6) 0.054(6) Uiso 1 1 d .
O2S1 O 0.4160(5) -0.5773(13) 0.3673(6) 0.052(6) Uiso 1 1 d .
O2Z1 O 0.4335(4) -0.3184(12) 0.2981(6) 0.046(6) Uiso 1 1 d .
O21T O 0.4946(6) 0.0629(16) 0.1021(8) 0.077(8) Uiso 1 1 d .
O2Z2 O 0.3653(4) -0.3203(10) 0.3995(5) 0.029(5) Uiso 1 1 d .
O2S2 O 0.2163(4) -0.0200(11) 0.3635(5) 0.038(5) Uiso 1 1 d .
O23Z O 0.3451(4) -0.2074(11) 0.3504(5) 0.032(5) Uiso 1 1 d .
O2Z3 O 0.3061(4) -0.1646(11) 0.4004(5) 0.031(5) Uiso 1 1 d .
O23O O 0.3117(4) -0.3132(11) 0.3258(5) 0.036(5) Uiso 1 1 d .
O23P O 0.3137(4) -0.3054(10) 0.3670(5) 0.026(4) Uiso 1 1 d .
O23 O 0.4508(4) -0.3943(12) 0.4668(6) 0.047(6) Uiso 1 1 d .
O23T O 0.4193(5) 0.2843(13) 0.1077(6) 0.054(6) Uiso 1 1 d .
O2S3 O 0.3953(4) -0.0102(12) 0.0849(6) 0.042(5) Uiso 1 1 d .
O2Z4 O 0.2639(4) -0.0227(10) 0.2633(5) 0.026(4) Uiso 1 1 d .
O24T O 0.4435(5) -0.0741(15) 0.0096(7) 0.067(7) Uiso 1 1 d .
O2Z5 O 0.3302(4) -0.0246(10) 0.1625(5) 0.029(5) Uiso 1 1 d .
O25T O 0.3431(5) -0.1516(13) 0.0331(6) 0.053(6) Uiso 1 1 d .
O2Z6 O 0.3972(5) -0.2231(13) 0.1581(6) 0.053(6) Uiso 1 1 d .
O26T O 0.3670(4) 0.1514(12) 0.0165(6) 0.044(6) Uiso 1 1 d .
O27 O 0.4504(4) -0.3300(12) 0.3708(6) 0.043(5) Uiso 1 1 d .
O27T O 0.4800(5) -0.1230(15) 0.1992(7) 0.064(7) Uiso 1 1 d .
O28T O 0.4189(6) -0.2776(16) 0.0968(8) 0.076(8) Uiso 1 1 d .
O29 O 0.4157(4) -0.3342(12) 0.4218(6) 0.044(6) Uiso 1 1 d .
O29T O 0.3666(4) 0.2125(12) 0.2086(6) 0.048(6) Uiso 1 1 d .
O30T O 0.3063(4) 0.0591(11) 0.1063(6) 0.038(5) Uiso 1 1 d .
O3S1 O 0.4266(4) -0.4494(12) 0.3335(6) 0.046(6) Uiso 1 1 d .
O3S2 O 0.2585(4) 0.0225(11) 0.3314(5) 0.034(5) Uiso 1 1 d .
O3S3 O 0.4138(4) -0.0803(13) 0.1459(6) 0.047(6) Uiso 1 1 d .
O34P O 0.2824(4) -0.1654(12) 0.2917(6) 0.046(6) Uiso 1 1 d .
O34Z O 0.3096(4) -0.0766(12) 0.3376(6) 0.041(5) Uiso 1 1 d .
O34O O 0.3113(4) -0.1774(11) 0.2862(6) 0.039(5) Uiso 1 1 d .
O36 O 0.4282(5) -0.5919(13) 0.4459(6) 0.050(6) Uiso 1 1 d .
O39 O 0.4070(4) -0.4613(12) 0.4603(6) 0.046(6) Uiso 1 1 d .
O4S1 O 0.3906(4) -0.4531(11) 0.3845(6) 0.039(5) Uiso 1 1 d .
O4S2 O 0.2598(4) -0.0942(11) 0.3830(5) 0.031(5) Uiso 1 1 d .
O4S3 O 0.3767(4) 0.0295(11) 0.1480(6) 0.039(5) Uiso 1 1 d .
O45O O 0.3064(4) -0.0894(11) 0.2231(5) 0.033(5) Uiso 1 1 d .
O45P O 0.3079(4) -0.0036(12) 0.2279(6) 0.040(5) Uiso 1 1 d .
O45Z O 0.3430(4) -0.0475(11) 0.2739(5) 0.032(5) Uiso 1 1 d .
O45 O 0.4197(5) -0.6910(15) 0.3230(7) 0.065(7) Uiso 1 1 d .
O46 O 0.4357(5) -0.6972(13) 0.3941(7) 0.055(6) Uiso 1 1 d .
O48 O 0.4488(5) -0.5822(14) 0.3125(7) 0.058(7) Uiso 1 1 d .
O56Z O 0.3862(4) -0.0707(11) 0.2236(5) 0.037(5) Uiso 1 1 d .
O56P O 0.3538(4) -0.1586(12) 0.1871(6) 0.047(6) Uiso 1 1 d .
O56O O 0.3510(4) -0.1747(12) 0.2279(6) 0.044(6) Uiso 1 1 d .
O56 O 0.3861(4) -0.6985(12) 0.3713(6) 0.040(5) Uiso 1 1 d .
O58 O 0.3989(4) -0.5701(12) 0.2948(6) 0.043(5) Uiso 1 1 d .
O78 O 0.4576(4) -0.4467(12) 0.2850(6) 0.045(6) Uiso 1 1 d .
O112 O 0.2780(4) 0.1767(12) 0.4203(6) 0.040(5) Uiso 1 1 d .
O113 O 0.2350(4) 0.1365(12) 0.4474(6) 0.041(5) Uiso 1 1 d .
O114 O 0.2111(4) 0.1355(12) 0.3788(6) 0.045(6) Uiso 1 1 d .
O117 O 0.2573(4) 0.1722(12) 0.3535(6) 0.039(5) Uiso 1 1 d .
O123 O 0.2786(4) 0.0718(11) 0.4674(5) 0.036(5) Uiso 1 1 d .
O127 O 0.3000(4) 0.0932(11) 0.3713(5) 0.032(5) Uiso 1 1 d .
O129 O 0.3008(4) -0.0210(11) 0.4239(5) 0.032(5) Uiso 1 1 d .
O136 O 0.2118(4) -0.0020(12) 0.4415(6) 0.046(6) Uiso 1 1 d .
O139 O 0.2590(4) -0.0612(11) 0.4563(5) 0.037(5) Uiso 1 1 d .
O145 O 0.1762(4) -0.0074(12) 0.3156(6) 0.042(5) Uiso 1 1 d .
O146 O 0.1748(5) 0.0296(13) 0.3869(6) 0.053(6) Uiso 1 1 d .
O148 O 0.2128(4) 0.0921(11) 0.3098(5) 0.036(5) Uiso 1 1 d .
O150 O 0.2198(4) -0.1683(11) 0.3402(5) 0.035(5) Uiso 1 1 d .
O156 O 0.1769(4) -0.1157(12) 0.3636(6) 0.042(5) Uiso 1 1 d .
O158 O 0.2177(4) -0.0536(12) 0.2892(6) 0.041(5) Uiso 1 1 d .
O160 O 0.2147(4) -0.1393(10) 0.4113(5) 0.030(5) Uiso 1 1 d .
O178 O 0.2597(4) 0.1266(12) 0.2842(6) 0.042(5) Uiso 1 1 d .
O190 O 0.2609(4) -0.1998(11) 0.4288(5) 0.034(5) Uiso 1 1 d .
O213 O 0.4526(5) 0.1544(14) 0.1035(7) 0.056(6) Uiso 1 1 d .
O214 O 0.4480(5) 0.0165(13) 0.0719(6) 0.052(6) Uiso 1 1 d .
O217 O 0.4640(5) -0.0401(13) 0.1383(7) 0.054(6) Uiso 1 1 d .
O223 O 0.4360(5) 0.1950(13) 0.1691(6) 0.053(6) Uiso 1 1 d .
O227 O 0.4434(5) -0.0047(12) 0.2010(6) 0.049(6) Uiso 1 1 d .
O229 O 0.4068(5) 0.1052(13) 0.2043(6) 0.051(6) Uiso 1 1 d .
O236 O 0.4026(5) 0.1505(13) 0.0745(6) 0.049(6) Uiso 1 1 d .
O239 O 0.3899(5) 0.1815(13) 0.1452(7) 0.054(6) Uiso 1 1 d .
O245 O 0.3926(5) -0.1054(13) 0.0282(6) 0.049(6) Uiso 1 1 d .
O246 O 0.4059(5) 0.0402(13) 0.0246(7) 0.054(6) Uiso 1 1 d .
O248 O 0.4302(5) -0.1274(13) 0.0792(6) 0.051(6) Uiso 1 1 d .
O250 O 0.3443(4) -0.0547(11) 0.0949(6) 0.039(5) Uiso 1 1 d .
O256 O 0.3590(5) -0.0033(13) 0.0317(6) 0.051(6) Uiso 1 1 d .
O258 O 0.3822(5) -0.1631(13) 0.0921(6) 0.049(6) Uiso 1 1 d .
O260 O 0.3549(4) 0.0908(10) 0.0842(5) 0.029(5) Uiso 1 1 d .
O278 O 0.4470(5) -0.1836(13) 0.1447(7) 0.055(6) Uiso 1 1 d .
O290 O 0.3413(4) 0.1268(11) 0.1519(5) 0.031(5) Uiso 1 1 d .
O510 O 0.3639(5) -0.5713(13) 0.3478(6) 0.052(6) Uiso 1 1 d .
O610 O 0.3792(4) -0.5922(12) 0.4172(6) 0.043(5) Uiso 1 1 d .
O910 O 0.3569(4) -0.4578(12) 0.4328(6) 0.046(6) Uiso 1 1 d .
K1 K 0.3477(2) 0.1403(7) 0.2800(3) 0.088(3) Uani 1 1 d .
K2 K 0.37605(19) -0.3032(5) 0.5469(2) 0.066(3) Uani 1 1 d .
K3 K 0.3051(2) -0.1637(6) 0.5490(2) 0.074(3) Uani 1 1 d .
K4 K 0.31641(16) -0.2920(5) 0.2349(2) 0.055(2) Uani 1 1 d .
K5 K 0.12484(17) -0.1380(6) 0.2726(2) 0.064(2) Uani 1 1 d .
K6 K 0.35049(18) -0.1998(5) 0.4452(2) 0.061(2) Uani 1 1 d .
K7 K 0.5000 -0.2318(8) 0.2500 0.068(4) Uani 1 2 d S
K8 K 0.3880(2) -0.0875(7) 0.3346(3) 0.094(3) Uani 1 1 d .
K9 K 0.4626(3) -0.6426(8) 0.5599(4) 0.042(4) Uiso 0.50 1 d P
K10 K 0.2460(3) -0.3006(8) 0.2867(4) 0.042(3) Uiso 0.50 1 d P
K11 K 0.5564(3) -0.5935(9) 0.4242(4) 0.046(4) Uiso 0.50 1 d P
K12 K 0.3930(3) -0.3759(9) 0.1536(4) 0.053(4) Uiso 0.50 1 d P
K13 K 0.3105(4) 0.3584(10) 0.2998(5) 0.064(5) Uiso 0.50 1 d P
K14 K 0.2926(4) -0.1333(10) 0.1454(5) 0.063(5) Uiso 0.50 1 d P
K15 K 0.5000 -0.4489(17) 0.2500 0.083(9) Uiso 0.50 2 d SP
K16 K 0.4889(5) -0.8323(14) 0.2947(7) 0.101(7) Uiso 0.50 1 d P
K17 K 0.3153(5) -0.2906(15) 0.0513(7) 0.104(8) Uiso 0.50 1 d P
K18 K 0.4569(6) -0.0367(17) -0.0611(8) 0.043(7) Uiso 0.25 1 d P
O1W O 0.2872(4) 0.1012(12) 0.1729(6) 0.041(5) Uiso 1 1 d .
O2W O 0.4045(5) -0.8346(14) 0.2811(7) 0.060(7) Uiso 1 1 d .
O3W O 0.3048(5) 0.0085(14) 0.0252(7) 0.058(7) Uiso 1 1 d .
O4W O 0.3617(5) -0.7952(14) 0.4695(7) 0.059(7) Uiso 1 1 d .
O5W O 0.4701(5) 0.0946(13) 0.1655(7) 0.055(6) Uiso 1 1 d .
O6W O 0.5413(5) -0.1710(15) 0.2200(7) 0.066(7) Uiso 1 1 d .
O7W O 0.2074(5) 0.0107(15) 0.1691(7) 0.067(7) Uiso 1 1 d .
O8W O 0.4331(5) 0.0899(14) -0.0371(7) 0.060(7) Uiso 1 1 d .
O9W O 0.1669(5) 0.2699(15) 0.3799(7) 0.064(7) Uiso 1 1 d .
O10W O 0.2745(5) -0.2349(14) 0.1964(7) 0.056(6) Uiso 1 1 d .
O11W O 0.3413(5) -0.2520(14) 0.5979(7) 0.063(7) Uiso 1 1 d .
O12W O 0.2353(6) -0.1736(17) 0.2389(8) 0.049(8) Uiso 0.75 1 d P
O13W O 0.1222(6) 0.0116(17) 0.3007(9) 0.052(8) Uiso 0.75 1 d P
O14W O 0.3389(5) -0.5279(15) 0.2661(7) 0.063(7) Uiso 1 1 d .
O15W O 0.4260(6) -0.3035(16) 0.5245(8) 0.075(8) Uiso 1 1 d .
O16W O 0.1215(6) -0.1531(18) 0.3477(9) 0.055(9) Uiso 0.75 1 d P
O17W O 0.0811(8) -0.220(2) 0.2673(10) 0.073(11) Uiso 0.75 1 d P
O18W O 0.4549(7) 0.166(2) 0.0206(10) 0.065(10) Uiso 0.75 1 d P
O19W O 0.4003(6) -0.1740(18) 0.4159(9) 0.053(8) Uiso 0.75 1 d P
O20W O 0.5048(7) -0.206(2) 0.4998(9) 0.063(10) Uiso 0.75 1 d P
O21W O 0.3734(9) -0.559(2) 0.4990(12) 0.090(13) Uiso 0.75 1 d P
O22W O 0.4563(6) 0.1349(15) 0.2358(7) 0.039(7) Uiso 0.75 1 d P
O23W O 0.3932(7) -0.454(2) 0.5526(10) 0.069(10) Uiso 0.75 1 d P
O24W O 0.5370(8) -0.334(2) 0.2763(11) 0.036(10) Uiso 0.50 1 d P
O25W O 0.4244(7) -0.574(2) 0.1593(10) 0.071(10) Uiso 0.75 1 d P
O26W O 0.4173(8) 0.008(2) 0.2771(11) 0.081(12) Uiso 0.75 1 d P
O27W O 0.5168(8) -0.045(2) 0.1698(10) 0.033(10) Uiso 0.50 1 d P
O28W O 0.3282(7) 0.229(2) 0.2635(10) 0.026(9) Uiso 0.50 1 d P
O29W O 0.2813(8) -0.082(2) 0.0754(10) 0.032(9) Uiso 0.50 1 d P
O30W O 0.3488(8) -0.001(2) 0.3778(11) 0.040(11) Uiso 0.50 1 d P
O31W O 0.4992(8) -0.626(2) 0.4943(11) 0.084(12) Uiso 0.75 1 d P
O32W O 0.4704(8) -0.324(2) 0.1342(10) 0.074(11) Uiso 0.75 1 d P
O33W O 0.2273(8) -0.201(2) 0.4902(11) 0.037(10) Uiso 0.50 1 d P
O34W O 0.4127(7) -0.8489(19) 0.3629(9) 0.061(9) Uiso 0.75 1 d P
O35W O 0.2544(9) -0.116(3) 0.5431(13) 0.051(12) Uiso 0.50 1 d P
O36W O 0.4154(8) -0.380(2) 0.0524(10) 0.032(9) Uiso 0.50 1 d P
O37W O 0.4711(10) 0.333(3) 0.1666(13) 0.056(13) Uiso 0.50 1 d P
O38W O 0.2580(10) -0.047(3) 0.1781(14) 0.060(14) Uiso 0.50 1 d P

loop_
_atom_site_aniso_label
_atom_site_aniso_U_11
_atom_site_aniso_U_22
_atom_site_aniso_U_33
_atom_site_aniso_U_23
_atom_site_aniso_U_13
_atom_site_aniso_U_12
W1 0.0481(10) 0.0880(12) 0.0315(7) 0.0079(8) -0.0051(7) 0.0183(9)
W2 0.0426(9) 0.0690(10) 0.0286(7) 0.0012(7) -0.0060(6) 0.0004(8)
W3 0.0507(10) 0.0684(10) 0.0247(7) 0.0047(7) -0.0076(6) 0.0087(8)
W4 0.0763(13) 0.0735(11) 0.0353(8) -0.0008(8) -0.0064(8) 0.0310(10)
W5 0.0765(12) 0.0551(9) 0.0325(8) -0.0067(7) -0.0115(7) 0.0128(8)
W6 0.0724(12) 0.0553(9) 0.0325(7) 0.0041(7) -0.0076(7) 0.0140(8)
W7 0.0423(9) 0.0808(11) 0.0282(7) 0.0073(7) -0.0003(6) 0.0133(8)
W8 0.0605(11) 0.0713(11) 0.0232(7) -0.0018(7) -0.0033(7) 0.0217(8)
W9 0.0433(9) 0.0527(8) 0.0201(6) 0.0005(6) -0.0036(6) 0.0026(7)
W10 0.0494(9) 0.0475(8) 0.0309(7) 0.0016(6) -0.0070(6) 0.0009(7)
W11 0.0493(9) 0.0476(8) 0.0276(7) -0.0041(6) 0.0006(6) 0.0089(7)
W12 0.0438(9) 0.0486(8) 0.0245(6) -0.0041(6) -0.0037(6) 0.0027(7)
W13 0.0478(9) 0.0556(9) 0.0201(6) -0.0023(6) 0.0018(6) 0.0086(7)
W14 0.0410(9) 0.0546(9) 0.0280(7) 0.0023(6) 0.0014(6) 0.0082(7)
W15 0.0395(8) 0.0532(9) 0.0282(7) -0.0004(6) -0.0041(6) 0.0001(7)
W16 0.0410(9) 0.0564(9) 0.0281(7) 0.0022(6) 0.0054(6) 0.0055(7)
W17 0.0450(9) 0.0442(8) 0.0262(6) 0.0013(6) 0.0024(6) 0.0040(7)
W18 0.0409(8) 0.0513(8) 0.0213(6) 0.0029(6) -0.0002(6) 0.0068(7)
W19 0.0413(8) 0.0488(8) 0.0179(6) 0.0008(5) 0.0002(5) 0.0057(7)
W20 0.0388(8) 0.0445(8) 0.0264(6) 0.0011(6) 0.0026(6) 0.0015(6)
W21 0.0467(10) 0.0981(13) 0.0405(8) 0.0188(8) 0.0091(7) 0.0099(9)
W22 0.0437(9) 0.0893(12) 0.0289(7) 0.0095(7) -0.0060(6) 0.0007(8)
W23 0.0439(9) 0.0661(10) 0.0267(7) 0.0061(6) -0.0008(6) -0.0042(7)
W24 0.0661(11) 0.0796(12) 0.0280(7) 0.0113(7) 0.0154(7) 0.0168(9)
W25 0.0638(11) 0.0555(9) 0.0242(7) 0.0022(6) 0.0023(7) 0.0054(8)
W26 0.0493(9) 0.0579(9) 0.0190(6) 0.0052(6) 0.0016(6) 0.0004(7)
W27 0.0458(10) 0.0893(12) 0.0356(8) 0.0193(8) 0.0071(7) 0.0178(9)
W28 0.0672(11) 0.0686(11) 0.0277(7) 0.0093(7) 0.0141(7) 0.0246(9)
W29 0.0446(9) 0.0538(9) 0.0191(6) 0.0009(6) -0.0003(6) -0.0004(7)
W30 0.0435(9) 0.0523(8) 0.0176(6) 0.0049(6) -0.0012(5) 0.0002(7)
Si1 0.040(6) 0.055(6) 0.022(4) 0.000(4) -0.007(4) 0.009(5)
Si2 0.039(5) 0.037(5) 0.019(4) 0.001(3) 0.001(4) 0.007(4)
Si3 0.048(6) 0.053(6) 0.019(4) 0.009(4) 0.001(4) 0.005(5)
Zr1 0.043(2) 0.057(2) 0.0183(14) 0.0026(14) -0.0003(13) 0.0095(16)
Zr2 0.0385(19) 0.0464(19) 0.0202(14) 0.0003(13) -0.0026(13) 0.0028(15)
Zr3 0.0367(19) 0.0452(18) 0.0155(13) 0.0014(12) -0.0014(12) 0.0058(15)
Zr4 0.0385(19) 0.0427(18) 0.0162(13) 0.0024(12) 0.0004(12) 0.0032(15)
Zr5 0.0384(19) 0.0500(19) 0.0161(14) 0.0025(13) 0.0019(13) 0.0014(15)
Zr6 0.048(2) 0.065(2) 0.0188(15) 0.0027(14) 0.0023(14) 0.0139(18)
K1 0.093(8) 0.113(9) 0.061(6) -0.021(6) 0.023(6) -0.007(7)
K2 0.080(7) 0.077(6) 0.041(5) -0.003(4) 0.008(4) 0.009(5)
K3 0.102(8) 0.089(7) 0.029(4) -0.008(4) -0.001(5) -0.015(6)
K4 0.056(5) 0.070(6) 0.036(4) -0.015(4) -0.013(4) 0.004(4)
K5 0.053(6) 0.096(7) 0.041(4) 0.012(4) -0.005(4) 0.001(5)
K6 0.067(6) 0.079(6) 0.036(4) -0.014(4) -0.009(4) 0.015(5)
K7 0.076(10) 0.078(9) 0.050(7) 0.000 0.001(6) 0.000
K8 0.097(9) 0.114(9) 0.071(7) 0.011(6) 0.008(6) 0.001(7)

loop_
_atom_type_symbol
_atom_type_description
_atom_type_scat_dispersion_real
_atom_type_scat_dispersion_imag
_atom_type_scat_source
O O 0.0106 0.0060 'International Tables Vol C Tables 4.2.6.8 and 6.1.1.4'
Si Si 0.0817 0.0704 'International Tables Vol C Tables 4.2.6.8 and 6.1.1.4'
K K 0.2009 0.2494 'International Tables Vol C Tables 4.2.6.8 and 6.1.1.4'
Zr Zr -2.9673 0.5597 'International Tables Vol C Tables 4.2.6.8 and 6.1.1.4'
W W -0.8490 6.8722 'International Tables Vol C Tables 4.2.6.8 and 6.1.1.4'
H H 0.0000 0.0000 'International Tables Vol C Tables 4.2.6.8 and 6.1.1.4'

loop_
_geom_angle_atom_site_label_1
_geom_angle_atom_site_label_2
_geom_angle_atom_site_label_3
_geom_angle
_geom_angle_site_symmetry_1
_geom_angle_site_symmetry_3
O1T W1 O17 102.4(12) . .
O1T W1 O14 101.5(12) . .
O17 W1 O14 92.8(11) . .
O1T W1 O12 97.6(11) . .
O17 W1 O12 84.8(10) . .
O14 W1 O12 160.9(11) . .
O1T W1 O13 101.0(11) . .
O17 W1 O13 155.5(10) . .
O14 W1 O13 89.6(11) . .
O12 W1 O13 85.1(10) . .
O1T W1 O1S1 169.6(11) . .
O17 W1 O1S1 84.3(10) . .
O14 W1 O1S1 85.9(10) . .
O12 W1 O1S1 75.0(10) . .
O13 W1 O1S1 71.5(9) . .
O1T W1 K9 51.7(9) . 5_646
O17 W1 K9 97.3(8) . 5_646
O14 W1 K9 152.8(9) . 5_646
O12 W1 K9 46.0(8) . 5_646
O13 W1 K9 91.5(7) . 5_646
O1S1 W1 K9 120.1(6) . 5_646
O2T W2 O27 102.6(10) . .
O2T W2 O12 103.3(11) . .
O27 W2 O12 87.1(10) . .
O2T W2 O23 103.4(10) . .
O27 W2 O23 153.8(9) . .
O12 W2 O23 84.3(10) . .
O2T W2 O29 103.6(11) . .
O27 W2 O29 90.0(9) . .
O12 W2 O29 152.8(10) . .
O23 W2 O29 86.5(10) . .
O2T W2 O1S1 176.0(10) . .
O27 W2 O1S1 79.5(9) . .
O12 W2 O1S1 73.3(9) . .
O23 W2 O1S1 74.3(9) . .
O29 W2 O1S1 79.7(9) . .
O3T W3 O39 103.2(11) . .
O3T W3 O36 101.8(10) . .
O39 W3 O36 91.4(10) . .
O3T W3 O23 98.1(10) . .
O39 W3 O23 86.5(10) . .
O36 W3 O23 159.9(10) . .
O3T W3 O13 100.9(10) . .
O39 W3 O13 155.3(10) . .
O36 W3 O13 88.8(10) . .
O23 W3 O13 85.0(10) . .
O3T W3 O1S1 169.3(10) . .
O39 W3 O1S1 84.9(9) . .
O36 W3 O1S1 84.7(9) . .
O23 W3 O1S1 75.2(9) . .
O13 W3 O1S1 70.5(9) . .
O4T W4 O48 106.3(13) . .
O4T W4 O45 99.0(13) . .
O48 W4 O45 83.8(11) . .
O4T W4 O14 99.7(13) . .
O48 W4 O14 92.6(11) . .
O45 W4 O14 161.3(12) . .
O4T W4 O46 99.6(12) . .
O48 W4 O46 153.7(11) . .
O45 W4 O46 88.0(11) . .
O14 W4 O46 87.2(11) . .
O4T W4 O2S1 170.5(12) . .
O48 W4 O2S1 81.3(10) . .
O45 W4 O2S1 75.9(10) . .
O14 W4 O2S1 85.4(10) . .
O46 W4 O2S1 72.4(9) . .
O5T W5 O56 99.8(11) . .
O5T W5 O58 103.8(11) . .
O56 W5 O58 156.0(9) . .
O5T W5 O45 104.0(12) . .
O56 W5 O45 84.8(10) . .
O58 W5 O45 85.4(10) . .
O5T W5 O510 102.5(12) . .
O56 W5 O510 87.5(9) . .
O58 W5 O510 91.6(10) . .
O45 W5 O510 153.3(11) . .
O5T W5 O2S1 175.9(11) . .
O56 W5 O2S1 76.7(9) . .
O58 W5 O2S1 79.5(9) . .
O45 W5 O2S1 73.8(10) . .
O510 W5 O2S1 79.5(9) . .
O5T W5 K5 51.0(9) . 4_545
O56 W5 K5 148.8(7) . 4_545
O58 W5 K5 53.3(7) . 4_545
O45 W5 K5 91.8(8) . 4_545
O510 W5 K5 107.6(7) . 4_545
O2S1 W5 K5 132.0(6) . 4_545
O5T W5 K13 44.8(9) . 1_545
O56 W5 K13 98.0(7) . 1_545
O58 W5 K13 101.8(7) . 1_545
O45 W5 K13 148.8(8) . 1_545
O510 W5 K13 57.7(8) . 1_545
O2S1 W5 K13 137.2(6) . 1_545
K5 W5 K13 69.8(3) 4_545 1_545
O6T W6 O610 102.9(11) . .
O6T W6 O36 101.4(11) . .
O610 W6 O36 93.1(10) . .
O6T W6 O46 101.5(11) . .
O610 W6 O46 154.9(10) . .
O36 W6 O46 87.7(10) . .
O6T W6 O56 96.9(10) . .
O610 W6 O56 85.6(9) . .
O36 W6 O56 161.5(9) . .
O46 W6 O56 85.8(9) . .
O6T W6 O2S1 170.6(10) . .
O610 W6 O2S1 82.9(9) . .
O36 W6 O2S1 85.5(9) . .
O46 W6 O2S1 72.1(9) . .
O56 W6 O2S1 76.0(8) . .
O7T W7 O2Z1 101.6(12) . .
O7T W7 O27 103.2(11) . .
O2Z1 W7 O27 94.9(10) . .
O7T W7 O78 98.5(11) . .
O2Z1 W7 O78 90.3(10) . .
O27 W7 O78 156.1(9) . .
O7T W7 O17 92.6(11) . .
O2Z1 W7 O17 165.5(10) . .
O27 W7 O17 84.7(9) . .
O78 W7 O17 84.5(9) . .
O7T W7 O3S1 170.1(11) . .
O2Z1 W7 O3S1 84.1(9) . .
O27 W7 O3S1 84.1(9) . .
O78 W7 O3S1 73.2(9) . .
O17 W7 O3S1 81.4(9) . .
O7T W7 K15 60.1(10) . .
O2Z1 W7 K15 103.9(7) . .
O27 W7 K15 156.8(7) . .
O78 W7 K15 39.0(7) . .
O17 W7 K15 80.4(7) . .
O3S1 W7 K15 110.9(7) . .
O8T W8 O1Z1 100.4(12) . .
O8T W8 O78 98.0(12) . .
O1Z1 W8 O78 95.7(10) . .
O8T W8 O58 100.2(12) . .
O1Z1 W8 O58 91.3(10) . .
O78 W8 O58 159.0(9) . .
O8T W8 O48 96.3(12) . .
O1Z1 W8 O48 163.1(10) . .
O78 W8 O48 84.1(10) . .
O58 W8 O48 83.5(10) . .
O8T W8 O3S1 170.9(12) . .
O1Z1 W8 O3S1 83.2(9) . .
O78 W8 O3S1 73.2(9) . .
O58 W8 O3S1 88.0(9) . .
O48 W8 O3S1 80.6(9) . .
O8T W8 K5 58.6(10) . 4_545
O1Z1 W8 K5 82.7(8) . 4_545
O78 W8 K5 155.5(7) . 4_545
O58 W8 K5 45.2(6) . 4_545
O48 W8 K5 104.4(7) . 4_545
O3S1 W8 K5 130.4(6) . 4_545
O9T W9 O2Z2 98.9(9) . .
O9T W9 O29 101.4(10) . .
O2Z2 W9 O29 92.1(9) . .
O9T W9 O910 100.4(10) . .
O2Z2 W9 O910 92.8(9) . .
O29 W9 O910 156.6(9) . .
O9T W9 O39 95.3(9) . .
O2Z2 W9 O39 165.7(8) . .
O29 W9 O39 84.5(9) . .
O910 W9 O39 85.2(9) . .
O9T W9 O4S1 174.3(9) . .
O2Z2 W9 O4S1 84.1(8) . .
O29 W9 O4S1 83.2(8) . .
O910 W9 O4S1 74.6(8) . .
O39 W9 O4S1 81.8(8) . .
O9T W9 K6 49.7(7) . .
O2Z2 W9 K6 49.7(6) . .
O29 W9 K6 95.0(7) . .
O910 W9 K6 105.6(7) . .
O39 W9 K6 144.3(6) . .
O4S1 W9 K6 133.8(5) . .
O10T W10 O1Z2 102.5(11) . .
O10T W10 O510 99.8(11) . .
O1Z2 W10 O510 92.7(10) . .
O10T W10 O910 96.6(10) . .
O1Z2 W10 O910 94.2(9) . .
O510 W10 O910 160.4(10) . .
O10T W10 O610 95.7(10) . .
O1Z2 W10 O610 161.8(10) . .
O510 W10 O610 82.8(9) . .
O910 W10 O610 84.9(9) . .
O10T W10 O4S1 172.6(9) . .
O1Z2 W10 O4S1 80.8(9) . .
O510 W10 O4S1 86.6(9) . .
O910 W10 O4S1 76.5(9) . .
O610 W10 O4S1 81.3(8) . .
O11T W11 O117 101.4(11) . .
O11T W11 O112 98.2(11) . .
O117 W11 O112 86.9(9) . .
O11T W11 O114 102.3(11) . .
O117 W11 O114 90.8(9) . .
O112 W11 O114 159.4(9) . .
O11T W11 O113 102.0(10) . .
O117 W11 O113 156.1(9) . .
O112 W11 O113 84.9(9) . .
O114 W11 O113 89.0(9) . .
O11T W11 O1S2 172.1(10) . .
O117 W11 O1S2 84.4(8) . .
O112 W11 O1S2 76.5(8) . .
O114 W11 O1S2 82.9(8) . .
O113 W11 O1S2 71.9(8) . .
O11T W11 K17 67.8(10) . 4
O117 W11 K17 145.0(8) . 4
O112 W11 K17 126.7(7) . 4
O114 W11 K17 61.3(8) . 4
O113 W11 K17 51.9(8) . 4
O1S2 W11 K17 110.4(7) . 4
O12T W12 O129 102.1(9) . .
O12T W12 O112 102.0(10) . .
O129 W12 O112 154.9(9) . .
O12T W12 O127 103.4(9) . .
O129 W12 O127 94.4(8) . .
O112 W12 O127 86.9(8) . .
O12T W12 O123 100.9(9) . .
O129 W12 O123 86.4(8) . .
O112 W12 O123 82.1(9) . .
O127 W12 O123 155.0(8) . .
O12T W12 O1S2 174.4(9) . .
O129 W12 O1S2 81.4(8) . .
O112 W12 O1S2 74.1(8) . .
O127 W12 O1S2 80.6(8) . .
O123 W12 O1S2 74.8(8) . .
O13T W13 O139 104.7(10) . .
O13T W13 O136 100.0(11) . .
O139 W13 O136 90.6(9) . .
O13T W13 O123 98.0(10) . .
O139 W13 O123 85.6(9) . .
O136 W13 O123 162.0(9) . .
O13T W13 O113 100.5(10) . .
O139 W13 O113 154.1(9) . .
O136 W13 O113 90.6(9) . .
O123 W13 O113 85.4(9) . .
O13T W13 O1S2 170.8(10) . .
O139 W13 O1S2 82.7(8) . .
O136 W13 O1S2 85.2(9) . .
O123 W13 O1S2 76.9(8) . .
O113 W13 O1S2 71.7(8) . .
O14T W14 O148 101.4(10) . .
O14T W14 O114 101.3(10) . .
O148 W14 O114 91.1(9) . .
O14T W14 O146 101.2(10) . .
O148 W14 O146 156.9(10) . .
O114 W14 O146 89.6(10) . .
O14T W14 O145 97.7(9) . .
O148 W14 O145 86.2(9) . .
O114 W14 O145 160.9(9) . .
O146 W14 O145 85.6(9) . .
O14T W14 O2S2 171.6(9) . .
O148 W14 O2S2 84.2(8) . .
O114 W14 O2S2 84.8(8) . .
O146 W14 O2S2 72.8(9) . .
O145 W14 O2S2 76.1(8) . .
O14T W14 K4 48.9(7) . 4
O148 W14 K4 52.5(6) . 4
O114 W14 K4 102.0(7) . 4
O146 W14 K4 149.3(7) . 4
O145 W14 K4 91.3(6) . 4
O2S2 W14 K4 135.9(5) . 4
O15T W15 O158 101.8(10) . .
O15T W15 O150 102.9(9) . .
O158 W15 O150 94.3(9) . .
O15T W15 O145 99.5(10) . .
O158 W15 O145 85.4(9) . .
O150 W15 O145 157.1(9) . .
O15T W15 O156 99.5(10) . .
O158 W15 O156 157.9(9) . .
O150 W15 O156 86.7(9) . .
O145 W15 O156 85.2(9) . .
O15T W15 O2S2 174.5(9) . .
O158 W15 O2S2 81.8(8) . .
O150 W15 O2S2 80.9(8) . .
O145 W15 O2S2 76.5(8) . .
O156 W15 O2S2 76.6(8) . .
O15T W15 K5 34.1(8) . .
O158 W15 K5 114.1(7) . .
O150 W15 K5 129.9(6) . .
O145 W15 K5 69.7(7) . .
O156 W15 K5 81.1(7) . .
O2S2 W15 K5 140.6(5) . .
O16T W16 O160 104.7(10) . .
O16T W16 O136 100.5(10) . .
O160 W16 O136 91.7(9) . .
O16T W16 O146 99.5(11) . .
O160 W16 O146 154.9(9) . .
O136 W16 O146 90.2(10) . .
O16T W16 O156 96.1(10) . .
O160 W16 O156 85.1(9) . .
O136 W16 O156 163.4(9) . .
O146 W16 O156 86.0(9) . .
O16T W16 O2S2 169.3(9) . .
O160 W16 O2S2 82.7(8) . .
O136 W16 O2S2 86.8(9) . .
O146 W16 O2S2 72.5(9) . .
O156 W16 O2S2 76.7(8) . .
O17T W17 O1Z4 101.9(11) . .
O17T W17 O127 100.1(10) . .
O1Z4 W17 O127 93.7(8) . .
O17T W17 O178 98.9(11) . .
O1Z4 W17 O178 91.5(9) . .
O127 W17 O178 158.8(9) . .
O17T W17 O117 92.6(11) . .
O1Z4 W17 O117 165.4(9) . .
O127 W17 O117 85.5(8) . .
O178 W17 O117 84.3(9) . .
O17T W17 O3S2 170.4(10) . .
O1Z4 W17 O3S2 85.2(8) . .
O127 W17 O3S2 85.7(8) . .
O178 W17 O3S2 74.2(8) . .
O117 W17 O3S2 80.2(8) . .
O17T W17 K1 55.1(9) . .
O1Z4 W17 K1 47.3(6) . .
O127 W17 K1 94.8(6) . .
O178 W17 K1 103.8(7) . .
O117 W17 K1 147.3(6) . .
O3S2 W17 K1 132.5(5) . .
O18T W18 O2Z4 104.4(9) . .
O18T W18 O178 95.1(9) . .
O2Z4 W18 O178 94.2(9) . .
O18T W18 O158 100.9(9) . .
O2Z4 W18 O158 91.3(9) . .
O178 W18 O158 161.2(9) . .
O18T W18 O148 92.5(9) . .
O2Z4 W18 O148 163.0(8) . .
O178 W18 O148 85.7(9) . .
O158 W18 O148 83.8(8) . .
O18T W18 O3S2 168.3(9) . .
O2Z4 W18 O3S2 82.7(8) . .
O178 W18 O3S2 75.0(8) . .
O158 W18 O3S2 88.0(8) . .
O148 W18 O3S2 80.9(8) . .
O18T W18 K10 49.9(7) . 4
O2Z4 W18 K10 93.4(6) . 4
O178 W18 K10 46.9(6) . 4
O158 W18 K10 150.6(6) . 4
O148 W18 K10 98.9(6) . 4
O3S2 W18 K10 121.4(6) . 4
O19T W19 O2Z3 98.8(9) . .
O19T W19 O190 99.6(9) . .
O2Z3 W19 O190 93.7(9) . .
O19T W19 O129 100.5(9) . .
O2Z3 W19 O129 91.7(8) . .
O190 W19 O129 158.1(8) . .
O19T W19 O139 95.0(9) . .
O2Z3 W19 O139 166.1(8) . .
O190 W19 O139 85.5(8) . .
O129 W19 O139 84.2(8) . .
O19T W19 O4S2 172.5(9) . .
O2Z3 W19 O4S2 85.7(8) . .
O190 W19 O4S2 74.0(8) . .
O129 W19 O4S2 85.3(7) . .
O139 W19 O4S2 80.8(8) . .
O19T W19 K6 51.7(7) . .
O2Z3 W19 K6 48.6(6) . .
O190 W19 K6 110.1(6) . .
O129 W19 K6 89.3(6) . .
O139 W19 K6 144.2(6) . .
O4S2 W19 K6 133.8(5) . .
O20T W20 O1Z3 102.2(10) . .
O20T W20 O150 97.9(10) . .
O1Z3 W20 O150 92.5(9) . .
O20T W20 O190 99.4(10) . .
O1Z3 W20 O190 94.8(9) . .
O150 W20 O190 159.3(8) . .
O20T W20 O160 94.3(10) . .
O1Z3 W20 O160 163.5(8) . .
O150 W20 O160 83.9(8) . .
O190 W20 O160 83.6(8) . .
O20T W20 O4S2 172.1(9) . .
O1Z3 W20 O4S2 83.4(8) . .
O150 W20 O4S2 87.4(8) . .
O190 W20 O4S2 74.3(8) . .
O160 W20 O4S2 80.3(7) . .
O20T W20 K10 79.0(8) . .
O1Z3 W20 K10 43.9(7) . .
O150 W20 K10 59.5(6) . .
O190 W20 K10 135.3(6) . .
O160 W20 K10 140.9(6) . .
O4S2 W20 K10 108.9(5) . .
O21T W21 O217 106.2(13) . .
O21T W21 O214 99.2(12) . .
O217 W21 O214 91.8(10) . .
O21T W21 O5W 100.4(13) . .
O217 W21 O5W 86.8(10) . .
O214 W21 O5W 159.9(10) . .
O21T W21 O213 97.9(12) . .
O217 W21 O213 155.5(11) . .
O214 W21 O213 88.6(10) . .
O5W W21 O213 84.5(10) . .
O21T W21 O1S3 169.2(12) . .
O217 W21 O1S3 83.0(10) . .
O214 W21 O1S3 85.9(9) . .
O5W W21 O1S3 74.0(9) . .
O213 W21 O1S3 72.6(9) . .
O22W W22 O229 102.1(12) . .
O22W W22 O227 103.2(11) . .
O229 W22 O227 93.4(10) . .
O22W W22 O5W 101.1(12) . .
O229 W22 O5W 155.6(10) . .
O227 W22 O5W 88.6(10) . .
O22W W22 O223 99.6(11) . .
O229 W22 O223 86.0(10) . .
O227 W22 O223 156.7(10) . .
O5W W22 O223 82.8(10) . .
O22W W22 O1S3 173.8(11) . .
O229 W22 O1S3 82.0(9) . .
O227 W22 O1S3 81.1(9) . .
O5W W22 O1S3 74.3(9) . .
O223 W22 O1S3 75.8(9) . .
O22W W22 K16 56.3(10) . 2_665
O229 W22 K16 154.0(8) . 2_665
O227 W22 K16 105.0(8) . 2_665
O5W W22 K16 45.5(8) . 2_665
O223 W22 K16 84.2(8) . 2_665
O1S3 W22 K16 118.5(7) . 2_665
O23T W23 O239 102.7(11) . .
O23T W23 O236 97.2(10) . .
O239 W23 O236 93.8(10) . .
O23T W23 O223 100.0(10) . .
O239 W23 O223 83.7(10) . .
O236 W23 O223 162.8(10) . .
O23T W23 O213 101.2(11) . .
O239 W23 O213 155.4(10) . .
O236 W23 O213 89.0(10) . .
O223 W23 O213 86.3(10) . .
O23T W23 O1S3 171.4(10) . .
O239 W23 O1S3 84.2(10) . .
O236 W23 O1S3 87.3(9) . .
O223 W23 O1S3 75.5(9) . .
O213 W23 O1S3 71.4(9) . .
O23T W23 K2 48.9(8) . 6
O239 W23 K2 85.4(8) . 6
O236 W23 K2 52.9(7) . 6
O223 W23 K2 143.3(7) . 6
O213 W23 K2 115.3(7) . 6
O1S3 W23 K2 137.9(6) . 6
O24T W24 O248 103.5(11) . .
O24T W24 O214 99.7(12) . .
O248 W24 O214 92.9(10) . .
O24T W24 O246 102.1(11) . .
O248 W24 O246 153.4(10) . .
O214 W24 O246 90.0(10) . .
O24T W24 O245 97.7(11) . .
O248 W24 O245 85.6(10) . .
O214 W24 O245 162.4(10) . .
O246 W24 O245 83.7(10) . .
O24T W24 O2S3 170.7(11) . .
O248 W24 O2S3 83.4(9) . .
O214 W24 O2S3 86.0(9) . .
O246 W24 O2S3 70.4(9) . .
O245 W24 O2S3 76.4(9) . .
O25T W25 O245 99.2(11) . .
O25T W25 O256 99.7(11) . .
O245 W25 O256 84.9(10) . .
O25T W25 O250 101.7(10) . .
O245 W25 O250 158.7(9) . .
O256 W25 O250 87.7(9) . .
O25T W25 O258 103.8(10) . .
O245 W25 O258 87.6(10) . .
O256 W25 O258 156.2(10) . .
O250 W25 O258 91.3(9) . .
O25T W25 O2S3 174.2(9) . .
O245 W25 O2S3 77.1(9) . .
O256 W25 O2S3 75.6(9) . .
O250 W25 O2S3 81.6(8) . .
O258 W25 O2S3 80.7(9) . .
O26T W26 O260 102.4(9) . .
O26T W26 O246 103.1(10) . .
O260 W26 O246 153.2(9) . .
O26T W26 O236 97.8(10) . .
O260 W26 O236 93.9(9) . .
O246 W26 O236 90.3(10) . .
O26T W26 O256 99.8(10) . .
O260 W26 O256 83.5(9) . .
O246 W26 O256 84.6(10) . .
O236 W26 O256 162.4(10) . .
O26T W26 O2S3 173.1(9) . .
O260 W26 O2S3 82.4(8) . .
O246 W26 O2S3 71.5(9) . .
O236 W26 O2S3 86.7(9) . .
O256 W26 O2S3 75.7(9) . .
O26T W26 K2 46.5(7) . 6
O260 W26 K2 86.6(6) . 6
O246 W26 K2 117.1(7) . 6
O236 W26 K2 55.4(7) . 6
O256 W26 K2 141.4(7) . 6
O2S3 W26 K2 139.6(5) . 6
O26T W26 K3 58.8(8) . 6
O260 W26 K3 46.3(6) . 6
O246 W26 K3 151.5(7) . 6
O236 W26 K3 112.6(7) . 6
O256 W26 K3 78.0(7) . 6
O2S3 W26 K3 124.3(6) . 6
K2 W26 K3 68.3(2) 6 6
O27T W27 O1Z6 102.4(11) . .
O27T W27 O278 98.8(11) . .
O1Z6 W27 O278 92.6(10) . .
O27T W27 O227 101.0(11) . .
O1Z6 W27 O227 92.4(10) . .
O278 W27 O227 158.1(10) . .
O27T W27 O217 92.9(11) . .
O1Z6 W27 O217 164.6(10) . .
O278 W27 O217 86.1(10) . .
O227 W27 O217 83.6(10) . .
O27T W27 O3S3 170.8(11) . .
O1Z6 W27 O3S3 84.8(9) . .
O278 W27 O3S3 74.8(9) . .
O227 W27 O3S3 84.3(9) . .
O217 W27 O3S3 80.0(9) . .
O28T W28 O2Z6 100.3(12) . .
O28T W28 O258 100.1(12) . .
O2Z6 W28 O258 93.6(10) . .
O28T W28 O278 95.9(12) . .
O2Z6 W28 O278 93.4(10) . .
O258 W28 O278 161.1(10) . .
O28T W28 O248 94.8(12) . .
O2Z6 W28 O248 164.8(10) . .
O258 W28 O248 84.8(10) . .
O278 W28 O248 83.9(10) . .
O28T W28 O3S3 169.3(12) . .
O2Z6 W28 O3S3 84.1(9) . .
O258 W28 O3S3 89.3(9) . .
O278 W28 O3S3 74.0(9) . .
O248 W28 O3S3 80.8(9) . .
O28T W28 K12 56.0(10) . .
O2Z6 W28 K12 44.4(8) . .
O258 W28 K12 98.8(7) . .
O278 W28 K12 98.5(7) . .
O248 W28 K12 150.7(7) . .
O3S3 W28 K12 128.1(6) . .
O29T W29 O1Z5 102.3(10) . .
O29T W29 O290 99.5(9) . .
O1Z5 W29 O290 91.9(9) . .
O29T W29 O229 100.1(10) . .
O1Z5 W29 O229 93.7(10) . .
O290 W29 O229 157.9(9) . .
O29T W29 O239 91.9(10) . .
O1Z5 W29 O239 165.8(9) . .
O290 W29 O239 86.5(9) . .
O229 W29 O239 82.8(10) . .
O29T W29 O4S3 170.4(9) . .
O1Z5 W29 O4S3 85.3(9) . .
O290 W29 O4S3 74.1(8) . .
O229 W29 O4S3 85.1(9) . .
O239 W29 O4S3 80.7(8) . .
O29T W29 K1 56.0(8) . .
O1Z5 W29 K1 47.1(7) . .
O290 W29 K1 106.1(6) . .
O229 W29 K1 93.3(7) . .
O239 W29 K1 146.6(7) . .
O4S3 W29 K1 132.2(6) . .
O30T W30 O2Z5 101.3(9) . .
O30T W30 O250 102.6(9) . .
O2Z5 W30 O250 90.6(8) . .
O30T W30 O290 92.7(9) . .
O2Z5 W30 O290 94.6(8) . .
O250 W30 O290 162.6(9) . .
O30T W30 O260 94.5(9) . .
O2Z5 W30 O260 164.2(8) . .
O250 W30 O260 85.0(8) . .
O290 W30 O260 85.5(8) . .
O30T W30 O4S3 167.4(9) . .
O2Z5 W30 O4S3 83.4(8) . .
O250 W30 O4S3 89.0(8) . .
O290 W30 O4S3 75.1(8) . .
O260 W30 O4S3 81.4(8) . .
O30T W30 K3 41.3(7) . 6
O2Z5 W30 K3 142.3(6) . 6
O250 W30 K3 101.3(6) . 6
O290 W30 K3 84.6(6) . 6
O260 W30 K3 53.5(6) . 6
O4S3 W30 K3 131.9(6) . 6
O30T W30 K14 73.3(7) . .
O2Z5 W30 K14 41.4(6) . .
O250 W30 K14 68.2(7) . .
O290 W30 K14 125.2(6) . .
O260 W30 K14 146.5(6) . .
O4S3 W30 K14 116.4(6) . .
K3 W30 K14 111.0(3) 6 .
O4S1 Si1 O2S1 110.2(13) . .
O4S1 Si1 O3S1 113.0(12) . .
O2S1 Si1 O3S1 107.7(12) . .
O4S1 Si1 O1S1 110.1(12) . .
O2S1 Si1 O1S1 109.6(12) . .
O3S1 Si1 O1S1 106.2(12) . .
O3S2 Si2 O4S2 116.6(11) . .
O3S2 Si2 O1S2 108.2(11) . .
O4S2 Si2 O1S2 108.9(11) . .
O3S2 Si2 O2S2 107.1(11) . .
O4S2 Si2 O2S2 108.0(11) . .
O1S2 Si2 O2S2 107.7(11) . .
O4S3 Si3 O3S3 115.8(12) . .
O4S3 Si3 O2S3 108.6(12) . .
O3S3 Si3 O2S3 109.1(12) . .
O4S3 Si3 O1S3 107.1(12) . .
O3S3 Si3 O1S3 106.0(12) . .
O2S3 Si3 O1S3 110.1(12) . .
O2Z1 Zr1 O16Z 86.8(8) . .
O2Z1 Zr1 O1Z1 80.1(9) . .
O16Z Zr1 O1Z1 149.0(9) . .
O2Z1 Zr1 O12O 149.9(8) . .
O16Z Zr1 O12O 84.1(8) . .
O1Z1 Zr1 O12O 120.1(9) . .
O2Z1 Zr1 O16O 125.3(9) . .
O16Z Zr1 O16O 77.3(8) . .
O1Z1 Zr1 O16O 87.4(9) . .
O12O Zr1 O16O 80.4(8) . .
O2Z1 Zr1 O12P 79.9(8) . .
O16Z Zr1 O12P 89.2(8) . .
O1Z1 Zr1 O12P 115.6(8) . .
O12O Zr1 O12P 71.4(8) . .
O16O Zr1 O12P 149.9(8) . .
O2Z1 Zr1 O16P 84.9(9) . .
O16Z Zr1 O16P 71.2(8) . .
O1Z1 Zr1 O16P 79.6(9) . .
O12O Zr1 O16P 118.7(8) . .
O16O Zr1 O16P 40.3(8) . .
O12P Zr1 O16P 155.9(8) . .
O2Z1 Zr1 O12Z 138.9(8) . .
O16Z Zr1 O12Z 124.5(8) . .
O1Z1 Zr1 O12Z 81.8(9) . .
O12O Zr1 O12Z 40.4(8) . .
O16O Zr1 O12Z 90.2(8) . .
O12P Zr1 O12Z 75.3(8) . .
O16P Zr1 O12Z 127.3(8) . .
O2Z1 Zr1 Zr6 103.7(6) . .
O16Z Zr1 Zr6 38.4(6) . .
O1Z1 Zr1 Zr6 118.3(6) . .
O12O Zr1 Zr6 86.6(5) . .
O16O Zr1 Zr6 39.8(6) . .
O12P Zr1 Zr6 125.8(6) . .
O16P Zr1 Zr6 40.8(6) . .
O12Z Zr1 Zr6 117.3(6) . .
O2Z1 Zr1 Zr2 116.6(6) . .
O16Z Zr1 Zr2 100.1(6) . .
O1Z1 Zr1 Zr2 110.9(7) . .
O12O Zr1 Zr2 38.2(5) . .
O16O Zr1 Zr2 117.6(6) . .
O12P Zr1 Zr2 38.0(6) . .
O16P Zr1 Zr2 156.8(6) . .
O12Z Zr1 Zr2 40.1(6) . .
Zr6 Zr1 Zr2 120.22(12) . .
O2Z1 Zr1 K4 171.5(6) . .
O16Z Zr1 K4 84.8(6) . .
O1Z1 Zr1 K4 106.5(7) . .
O12O Zr1 K4 30.1(5) . .
O16O Zr1 K4 51.1(6) . .
O12P Zr1 K4 101.5(6) . .
O16P Zr1 K4 90.9(6) . .
O12Z Zr1 K4 48.8(6) . .
Zr6 Zr1 K4 68.57(14) . .
Zr2 Zr1 K4 66.56(13) . .
O2Z2 Zr2 O23O 125.6(8) . .
O2Z2 Zr2 O23Z 84.4(7) . .
O23O Zr2 O23Z 78.0(8) . .
O2Z2 Zr2 O1Z2 81.3(8) . .
O23O Zr2 O1Z2 88.8(8) . .
O23Z Zr2 O1Z2 149.6(8) . .
O2Z2 Zr2 O12P 79.5(8) . .
O23O Zr2 O12P 148.9(8) . .
O23Z Zr2 O12P 87.8(8) . .
O1Z2 Zr2 O12P 115.4(8) . .
O2Z2 Zr2 O12O 148.5(8) . .
O23O Zr2 O12O 79.8(8) . .
O23Z Zr2 O12O 83.5(7) . .
O1Z2 Zr2 O12O 121.3(8) . .
O12P Zr2 O12O 71.1(8) . .
O2Z2 Zr2 O23P 84.6(7) . .
O23O Zr2 O23P 41.0(7) . .
O23Z Zr2 O23P 70.5(7) . .
O1Z2 Zr2 O23P 81.6(8) . .
O12P Zr2 O23P 154.3(7) . .
O12O Zr2 O23P 118.0(7) . .
O2Z2 Zr2 O12Z 140.8(8) . .
O23O Zr2 O12Z 89.6(8) . .
O23Z Zr2 O12Z 123.8(8) . .
O1Z2 Zr2 O12Z 82.8(8) . .
O12P Zr2 O12Z 75.4(8) . .
O12O Zr2 O12Z 40.3(8) . .
O23P Zr2 O12Z 128.0(8) . .
O2Z2 Zr2 Zr3 101.3(5) . .
O23O Zr2 Zr3 40.4(5) . .
O23Z Zr2 Zr3 38.9(5) . .
O1Z2 Zr2 Zr3 119.0(6) . .
O12P Zr2 Zr3 125.0(6) . .
O12O Zr2 Zr3 86.9(5) . .
O23P Zr2 Zr3 39.3(5) . .
O12Z Zr2 Zr3 117.7(6) . .
O2Z2 Zr2 Zr1 116.7(5) . .
O23O Zr2 Zr1 116.7(6) . .
O23Z Zr2 Zr1 98.8(5) . .
O1Z2 Zr2 Zr1 111.6(6) . .
O12P Zr2 Zr1 38.1(6) . .
O12O Zr2 Zr1 37.8(5) . .
O23P Zr2 Zr1 155.8(5) . .
O12Z Zr2 Zr1 40.2(6) . .
Zr3 Zr2 Zr1 119.98(11) . .
O2Z2 Zr2 K6 34.9(5) . .
O23O Zr2 K6 99.5(6) . .
O23Z Zr2 K6 52.8(5) . .
O1Z2 Zr2 K6 104.0(6) . .
O12P Zr2 K6 93.4(6) . .
O12O Zr2 K6 134.7(5) . .
O23P Zr2 K6 62.7(5) . .
O12Z Zr2 K6 168.7(6) . .
Zr3 Zr2 K6 67.22(13) . .
Zr1 Zr2 K6 128.61(17) . .
O2Z2 Zr2 K4 168.8(5) . .
O23O Zr2 K4 49.6(6) . .
O23Z Zr2 K4 84.6(5) . .
O1Z2 Zr2 K4 107.6(6) . .
O12P Zr2 K4 102.0(6) . .
O12O Zr2 K4 30.9(6) . .
O23P Zr2 K4 89.9(5) . .
O12Z Zr2 K4 49.2(6) . .
Zr3 Zr2 K4 68.59(13) . .
Zr1 Zr2 K4 67.04(14) . .
K6 Zr2 K4 134.12(18) . .
O1Z3 Zr3 O23Z 150.8(7) . .
O1Z3 Zr3 O2Z3 83.0(7) . .
O23Z Zr3 O2Z3 85.6(7) . .
O1Z3 Zr3 O23P 81.0(7) . .
O23Z Zr3 O23P 70.8(7) . .
O2Z3 Zr3 O23P 81.7(7) . .
O1Z3 Zr3 O34Z 116.4(8) . .
O23Z Zr3 O34Z 87.8(8) . .
O2Z3 Zr3 O34Z 80.6(7) . .
O23P Zr3 O34Z 153.2(8) . .
O1Z3 Zr3 O34O 116.9(8) . .
O23Z Zr3 O34O 84.2(8) . .
O2Z3 Zr3 O34O 152.5(8) . .
O23P Zr3 O34O 118.4(7) . .
O34Z Zr3 O34O 73.6(8) . .
O1Z3 Zr3 O23O 87.7(8) . .
O23Z Zr3 O23O 76.0(7) . .
O2Z3 Zr3 O23O 122.3(7) . .
O23P Zr3 O23O 40.5(7) . .
O34Z Zr3 O23O 149.9(8) . .
O34O Zr3 O23O 79.6(8) . .
O1Z3 Zr3 O34P 79.3(8) . .
O23Z Zr3 O34P 125.2(8) . .
O2Z3 Zr3 O34P 138.5(8) . .
O23P Zr3 O34P 131.1(7) . .
O34Z Zr3 O34P 74.4(8) . .
O34O Zr3 O34P 41.3(8) . .
O23O Zr3 O34P 94.3(8) . .
O1Z3 Zr3 Zr2 118.2(5) . .
O23Z Zr3 Zr2 38.5(5) . .
O2Z3 Zr3 Zr2 100.4(5) . .
O23P Zr3 Zr2 40.0(5) . .
O34Z Zr3 Zr2 125.1(6) . .
O34O Zr3 Zr2 87.1(6) . .
O23O Zr3 Zr2 38.7(5) . .
O34P Zr3 Zr2 121.1(6) . .
O1Z3 Zr3 Zr4 111.4(5) . .
O23Z Zr3 Zr4 97.7(5) . .
O2Z3 Zr3 Zr4 117.9(5) . .
O23P Zr3 Zr4 157.1(5) . .
O34Z Zr3 Zr4 38.1(6) . .
O34O Zr3 Zr4 39.2(5) . .
O23O Zr3 Zr4 118.5(5) . .
O34P Zr3 Zr4 40.4(6) . .
Zr2 Zr3 Zr4 119.78(11) . .
O1Z3 Zr3 K10 44.6(6) . .
O23Z Zr3 K10 137.5(6) . .
O2Z3 Zr3 K10 127.5(6) . .
O23P Zr3 K10 86.9(5) . .
O34Z Zr3 K10 119.9(6) . .
O34O Zr3 K10 75.2(6) . .
O23O Zr3 K10 64.1(6) . .
O34P Zr3 K10 48.9(6) . .
Zr2 Zr3 K10 102.8(2) . .
Zr4 Zr3 K10 89.3(2) . .
O1Z3 Zr3 K6 107.5(5) . .
O23Z Zr3 K6 52.8(5) . .
O2Z3 Zr3 K6 34.9(5) . .
O23P Zr3 K6 62.7(5) . .
O34Z Zr3 K6 91.6(6) . .
O34O Zr3 K6 135.4(6) . .
O23O Zr3 K6 98.1(5) . .
O34P Zr3 K6 166.0(6) . .
Zr2 Zr3 K6 67.15(13) . .
Zr4 Zr3 K6 126.44(17) . .
K10 Zr3 K6 143.7(3) . .
O1Z4 Zr4 O2Z4 81.2(7) . .
O1Z4 Zr4 O34Z 78.7(8) . .
O2Z4 Zr4 O34Z 115.7(8) . .
O1Z4 Zr4 O45P 83.5(7) . .
O2Z4 Zr4 O45P 78.7(8) . .
O34Z Zr4 O45P 154.7(8) . .
O1Z4 Zr4 O45Z 86.4(7) . .
O2Z4 Zr4 O45Z 148.8(7) . .
O34Z Zr4 O45Z 89.5(8) . .
O45P Zr4 O45Z 71.5(8) . .
O1Z4 Zr4 O45O 124.8(7) . .
O2Z4 Zr4 O45O 87.4(7) . .
O34Z Zr4 O45O 150.8(8) . .
O45P Zr4 O45O 41.3(7) . .
O45Z Zr4 O45O 76.3(7) . .
O1Z4 Zr4 O34O 150.4(7) . .
O2Z4 Zr4 O34O 120.3(7) . .
O34Z Zr4 O34O 73.6(8) . .
O45P Zr4 O34O 118.6(8) . .
O45Z Zr4 O34O 83.1(8) . .
O45O Zr4 O34O 79.3(7) . .
O1Z4 Zr4 O34P 138.3(8) . .
O2Z4 Zr4 O34P 82.3(8) . .
O34Z Zr4 O34P 74.5(8) . .
O45P Zr4 O34P 129.9(8) . .
O45Z Zr4 O34P 124.2(8) . .
O45O Zr4 O34P 92.3(8) . .
O34O Zr4 O34P 41.2(8) . .
O1Z4 Zr4 Zr5 102.3(5) . .
O2Z4 Zr4 Zr5 117.1(5) . .
O34Z Zr4 Zr5 126.7(6) . .
O45P Zr4 Zr5 40.9(6) . .
O45Z Zr4 Zr5 38.4(5) . .
O45O Zr4 Zr5 39.2(5) . .
O34O Zr4 Zr5 86.3(6) . .
O34P Zr4 Zr5 119.3(6) . .
O1Z4 Zr4 Zr3 116.4(5) . .
O2Z4 Zr4 Zr3 113.2(5) . .
O34Z Zr4 Zr3 38.3(6) . .
O45P Zr4 Zr3 157.5(6) . .
O45Z Zr4 Zr3 98.0(5) . .
O45O Zr4 Zr3 117.7(5) . .
O34O Zr4 Zr3 39.0(5) . .
O34P Zr4 Zr3 40.3(6) . .
Zr5 Zr4 Zr3 119.69(12) . .
O1Z4 Zr4 K1 38.1(6) . .
O2Z4 Zr4 K1 106.1(5) . .
O34Z Zr4 K1 93.5(6) . .
O45P Zr4 K1 61.7(6) . .
O45Z Zr4 K1 51.3(5) . .
O45O Zr4 K1 97.1(5) . .
O34O Zr4 K1 133.1(6) . .
O34P Zr4 K1 167.6(6) . .
Zr5 Zr4 K1 65.41(15) . .
Zr3 Zr4 K1 127.39(18) . .
O1Z5 Zr5 O45Z 89.0(8) . .
O1Z5 Zr5 O2Z5 81.7(8) . .
O45Z Zr5 O2Z5 148.9(8) . .
O1Z5 Zr5 O45O 124.3(8) . .
O45Z Zr5 O45O 77.7(7) . .
O2Z5 Zr5 O45O 83.3(7) . .
O1Z5 Zr5 O56Z 79.8(8) . .
O45Z Zr5 O56Z 89.9(8) . .
O2Z5 Zr5 O56Z 117.2(8) . .
O45O Zr5 O56Z 152.0(8) . .
O1Z5 Zr5 O56P 136.8(9) . .
O45Z Zr5 O56P 124.0(8) . .
O2Z5 Zr5 O56P 80.8(8) . .
O45O Zr5 O56P 92.3(8) . .
O56Z Zr5 O56P 73.8(8) . .
O1Z5 Zr5 O56O 152.6(9) . .
O45Z Zr5 O56O 82.9(8) . .
O2Z5 Zr5 O56O 117.6(8) . .
O45O Zr5 O56O 79.5(8) . .
O56Z Zr5 O56O 74.1(8) . .
O56P Zr5 O56O 41.2(8) . .
O1Z5 Zr5 O45P 83.5(8) . .
O45Z Zr5 O45P 71.2(8) . .
O2Z5 Zr5 O45P 78.3(7) . .
O45O Zr5 O45P 40.9(7) . .
O56Z Zr5 O45P 154.9(8) . .
O56P Zr5 O45P 130.3(8) . .
O56O Zr5 O45P 117.9(8) . .
O1Z5 Zr5 Zr4 103.7(6) . .
O45Z Zr5 Zr4 39.3(5) . .
O2Z5 Zr5 Zr4 114.6(5) . .
O45O Zr5 Zr4 39.7(5) . .
O56Z Zr5 Zr4 128.0(5) . .
O56P Zr5 Zr4 119.5(6) . .
O56O Zr5 Zr4 86.4(6) . .
O45P Zr5 Zr4 39.7(5) . .
O1Z5 Zr5 Zr6 117.1(6) . .
O45Z Zr5 Zr6 98.9(5) . .
O2Z5 Zr5 Zr6 111.8(5) . .
O45O Zr5 Zr6 118.3(5) . .
O56Z Zr5 Zr6 38.4(5) . .
O56P Zr5 Zr6 39.2(6) . .
O56O Zr5 Zr6 39.7(6) . .
O45P Zr5 Zr6 157.6(6) . .
Zr4 Zr5 Zr6 121.14(11) . .
O1Z5 Zr5 K14 122.7(6) . .
O45Z Zr5 K14 126.5(6) . .
O2Z5 Zr5 K14 43.8(6) . .
O45O Zr5 K14 49.1(6) . .
O56Z Zr5 K14 133.6(6) . .
O56P Zr5 K14 62.4(7) . .
O56O Zr5 K14 82.4(6) . .
O45P Zr5 K14 71.4(6) . .
Zr4 Zr5 K14 88.6(3) . .
Zr6 Zr5 K14 101.5(3) . .
O1Z5 Zr5 K1 38.2(6) . .
O45Z Zr5 K1 52.8(5) . .
O2Z5 Zr5 K1 107.7(5) . .
O45O Zr5 K1 99.6(5) . .
O56Z Zr5 K1 92.4(6) . .
O56P Zr5 K1 166.1(6) . .
O56O Zr5 K1 134.1(6) . .
O45P Zr5 K1 63.2(6) . .
Zr4 Zr5 K1 67.67(17) . .
Zr6 Zr5 K1 127.2(2) . .
K14 Zr5 K1 131.3(3) . .
O16Z Zr6 O1Z6 89.1(8) . .
O16Z Zr6 O56Z 86.7(8) . .
O1Z6 Zr6 O56Z 78.9(8) . .
O16Z Zr6 O2Z6 150.7(9) . .
O1Z6 Zr6 O2Z6 80.4(9) . .
O56Z Zr6 O2Z6 117.4(8) . .
O16Z Zr6 O56P 123.9(8) . .
O1Z6 Zr6 O56P 135.1(8) . .
O56Z Zr6 O56P 74.3(8) . .
O2Z6 Zr6 O56P 80.9(9) . .
O16Z Zr6 O16O 77.0(8) . .
O1Z6 Zr6 O16O 123.8(9) . .
O56Z Zr6 O16O 151.2(8) . .
O2Z6 Zr6 O16O 86.2(9) . .
O56P Zr6 O16O 95.1(9) . .
O16Z Zr6 O56O 83.1(8) . .
O1Z6 Zr6 O56O 152.3(8) . .
O56Z Zr6 O56O 74.2(8) . .
O2Z6 Zr6 O56O 117.8(9) . .
O56P Zr6 O56O 41.2(8) . .
O16O Zr6 O56O 80.3(8) . .
O16Z Zr6 O16P 71.1(8) . .
O1Z6 Zr6 O16P 83.8(8) . .
O56Z Zr6 O16P 152.1(8) . .
O2Z6 Zr6 O16P 80.6(9) . .
O56P Zr6 O16P 132.2(9) . .
O16O Zr6 O16P 40.1(8) . .
O56O Zr6 O16P 118.1(8) . .
O16Z Zr6 Zr1 38.5(6) . .
O1Z6 Zr6 Zr1 104.4(6) . .
O56Z Zr6 Zr1 124.1(5) . .
O2Z6 Zr6 Zr1 118.2(6) . .
O56P Zr6 Zr1 120.4(6) . .
O16O Zr6 Zr1 39.4(6) . .
O56O Zr6 Zr1 85.8(6) . .
O16P Zr6 Zr1 40.7(6) . .
O16Z Zr6 Zr5 97.1(6) . .
O1Z6 Zr6 Zr5 116.2(6) . .
O56Z Zr6 Zr5 38.7(6) . .
O2Z6 Zr6 Zr5 112.1(6) . .
O56P Zr6 Zr5 39.4(6) . .
O16O Zr6 Zr5 119.4(6) . .
O56O Zr6 Zr5 39.6(6) . .
O16P Zr6 Zr5 157.2(6) . .
Zr1 Zr6 Zr5 119.02(12) . .
O16Z Zr6 K12 116.7(6) . .
O1Z6 Zr6 K12 100.2(6) . .
O56Z Zr6 K12 156.5(6) . .
O2Z6 Zr6 K12 40.5(7) . .
O56P Zr6 K12 91.2(6) . .
O16O Zr6 K12 46.1(6) . .
O56O Zr6 K12 107.0(6) . .
O16P Zr6 K12 48.6(6) . .
Zr1 Zr6 K12 79.1(3) . .
Zr5 Zr6 K12 130.5(3) . .
W1 O1T K11 152.3(14) . .
W1 O1T K9 103.4(11) . 5_646
K11 O1T K9 95.1(9) . 5_646
W3 O3T K9 138.9(12) . .
W3 O3T K11 127.4(11) . 5_646
K9 O3T K11 92.3(7) . 5_646
W4 O4T K16 152.9(17) . .
W5 O5T K5 102.2(11) . 4_545
W5 O5T K13 112.6(12) . 1_545
K5 O5T K13 94.9(8) 4_545 1_545
W5 O5T K1 145.9(13) . 1_545
K5 O5T K1 100.5(8) 4_545 1_545
K13 O5T K1 90.2(8) 1_545 1_545
W7 O7T K7 134.1(13) . .
W7 O7T K15 92.9(11) . .
K7 O7T K15 75.2(8) . .
W8 O8T K5 95.6(12) . 4_545
W9 O9T K2 158.0(12) . .
W9 O9T K6 103.5(9) . .
K2 O9T K6 98.5(7) . .
Si1 O1S1 W1 123.7(13) . .
Si1 O1S1 W3 122.0(13) . .
W1 O1S1 W3 96.8(9) . .
Si1 O1S1 W2 123.3(12) . .
W1 O1S1 W2 91.5(9) . .
W3 O1S1 W2 91.0(8) . .
W8 O1Z1 Zr1 140.8(13) . .
O12Z O12O Zr1 72.6(12) . .
O12Z O12O Zr2 71.9(11) . .
Zr1 O12O Zr2 104.0(8) . .
O12Z O12O K4 100.3(13) . .
Zr1 O12O K4 126.3(9) . .
Zr2 O12O K4 124.7(9) . .
W11 O11T K14 129.0(13) . 4
O12O O12Z Zr1 67.1(11) . .
O12O O12Z Zr2 67.8(11) . .
Zr1 O12Z Zr2 99.7(9) . .
O12O O12Z K4 53.0(10) . .
Zr1 O12Z K4 100.8(7) . .
Zr2 O12Z K4 100.3(8) . .
Zr2 O12P Zr1 104.0(9) . .
Si2 O1S2 W11 125.2(12) . .
Si2 O1S2 W13 124.4(12) . .
W11 O1S2 W13 95.0(8) . .
Si2 O1S2 W12 122.6(12) . .
W11 O1S2 W12 89.9(7) . .
W13 O1S2 W12 89.8(7) . .
W10 O1Z2 Zr2 143.6(12) . .
W2 O12 W1 119.9(13) . .
W2 O12 K9 133.8(11) . 5_646
W1 O12 K9 106.0(10) . 5_646
W1 O13 W3 121.0(12) . .
W20 O1Z3 Zr3 138.8(11) . .
W20 O1Z3 K10 110.0(9) . .
Zr3 O1Z3 K10 104.2(8) . .
Si3 O1S3 W21 122.7(12) . .
Si3 O1S3 W23 121.3(13) . .
W21 O1S3 W23 96.0(9) . .
Si3 O1S3 W22 124.9(12) . .
W21 O1S3 W22 91.9(9) . .
W23 O1S3 W22 91.6(8) . .
W17 O1Z4 Zr4 139.8(11) . .
W17 O1Z4 K1 105.4(8) . .
Zr4 O1Z4 K1 114.6(8) . .
W14 O14T K4 104.9(10) . 4
W14 O14T K12 124.4(10) . 4
K4 O14T K12 120.8(8) 4 4
W1 O14 W4 152.4(16) . .
W15 O15T K5 125.3(11) . .
W15 O15T K13 116.5(10) . 4_545
K5 O15T K13 91.7(7) . 4_545
W29 O1Z5 Zr5 140.7(12) . .
W29 O1Z5 K1 104.6(9) . .
Zr5 O1Z5 K1 114.5(9) . .
Zr6 O16Z Zr1 103.0(9) . .
Zr6 O16Z K8 129.6(9) . .
Zr1 O16Z K8 121.4(9) . .
O16P O16O Zr1 71.4(12) . .
O16P O16O Zr6 71.1(12) . .
Zr1 O16O Zr6 100.8(9) . .
O16P O16O K12 78.6(13) . .
Zr1 O16O K12 134.0(10) . .
Zr6 O16O K12 101.3(9) . .
O16P O16O K4 166.2(15) . .
Zr1 O16O K4 99.5(8) . .
Zr6 O16O K4 101.4(8) . .
K12 O16O K4 114.8(8) . .
W27 O1Z6 Zr6 141.6(12) . .
W16 O16T K2 150.0(12) . 7_546
O16O O16P Zr1 68.3(12) . .
O16O O16P Zr6 68.8(12) . .
Zr1 O16P Zr6 98.5(9) . .
O16O O16P K12 72.0(12) . .
Zr1 O16P K12 127.4(10) . .
Zr6 O16P K12 97.9(8) . .
W1 O17 W7 144.4(14) . .
W17 O17T K13 161.9(15) . .
W17 O17T K1 97.4(11) . .
K13 O17T K1 95.6(9) . .
W18 O18T K10 104.2(9) . 4
W18 O18T K4 103.5(9) . 4
K10 O18T K4 82.0(6) 4 4
W19 O19T K3 151.0(11) . .
W19 O19T K6 100.7(9) . .
K3 O19T K6 108.3(7) . .
W20 O20T K3 129.0(11) . 7_546
Si1 O2S1 W4 124.6(14) . .
Si1 O2S1 W6 121.3(13) . .
W4 O2S1 W6 94.7(9) . .
Si1 O2S1 W5 126.5(13) . .
W4 O2S1 W5 90.4(8) . .
W6 O2S1 W5 89.8(8) . .
W7 O2Z1 Zr1 143.0(13) . .
W21 O21T K18 161.7(16) . 5_655
W9 O2Z2 Zr2 139.1(10) . .
W9 O2Z2 K6 100.5(7) . .
Zr2 O2Z2 K6 120.0(8) . .
Si2 O2S2 W16 122.9(11) . .
Si2 O2S2 W14 122.8(11) . .
W16 O2S2 W14 95.6(8) . .
Si2 O2S2 W15 124.5(11) . .
W16 O2S2 W15 91.1(7) . .
W14 O2S2 W15 91.1(7) . .
Zr2 O23Z Zr3 102.7(8) . .
Zr2 O23Z K8 122.3(8) . .
Zr3 O23Z K8 129.2(8) . .
W19 O2Z3 Zr3 137.9(11) . .
W19 O2Z3 K6 102.8(8) . .
Zr3 O2Z3 K6 119.2(8) . .
O23P O23O Zr2 71.6(11) . .
O23P O23O Zr3 67.9(10) . .
Zr2 O23O Zr3 100.9(8) . .
O23P O23O K4 165.8(13) . .
Zr2 O23O K4 101.6(7) . .
Zr3 O23O K4 102.2(7) . .
O23O O23P Zr3 71.6(10) . .
O23O O23P Zr2 67.4(10) . .
Zr3 O23P Zr2 100.7(7) . .
W2 O23 W3 119.1(11) . .
W23 O23T K11 150.1(13) . 2_665
W23 O23T K2 105.9(10) . 6
K11 O23T K2 87.0(7) 2_665 6
Si3 O2S3 W24 123.1(12) . .
Si3 O2S3 W26 123.1(12) . .
W24 O2S3 W26 95.5(8) . .
Si3 O2S3 W25 125.2(12) . .
W24 O2S3 W25 90.3(7) . .
W26 O2S3 W25 90.2(8) . .
W18 O2Z4 Zr4 141.2(10) . .
W24 O24T K18 144.9(15) . .
W30 O2Z5 Zr5 141.4(11) . .
W30 O2Z5 K14 113.0(9) . .
Zr5 O2Z5 K14 104.3(8) . .
W25 O25T K17 133.7(12) . .
W28 O2Z6 Zr6 140.8(13) . .
W28 O2Z6 K12 107.5(11) . .
Zr6 O2Z6 K12 108.5(10) . .
W26 O26T K6 154.3(11) . 6
W26 O26T K2 108.3(9) . 6
K6 O26T K2 95.9(7) 6 6
W2 O27 W7 148.6(12) . .
W27 O27T K7 134.5(13) . .
W28 O28T K9 138.5(15) . 6_545
W28 O28T K12 96.0(12) . .
K9 O28T K12 114.0(10) 6_545 .
W2 O29 W9 149.1(12) . .
W29 O29T K5 156.4(12) . 4
W29 O29T K1 96.3(9) . .
K5 O29T K1 103.9(7) 4 .
W30 O30T K3 114.2(10) . 6
Si1 O3S1 W7 129.7(13) . .
Si1 O3S1 W8 126.4(12) . .
W7 O3S1 W8 95.7(9) . .
Si2 O3S2 W18 129.5(12) . .
Si2 O3S2 W17 128.1(11) . .
W18 O3S2 W17 94.8(7) . .
Si3 O3S3 W28 126.7(12) . .
Si3 O3S3 W27 130.4(13) . .
W28 O3S3 W27 94.8(9) . .
O34O O34P Zr3 67.9(11) . .
O34O O34P Zr4 68.1(11) . .
Zr3 O34P Zr4 99.3(9) . .
O34O O34P K10 119.5(13) . .
Zr3 O34P K10 98.0(8) . .
Zr4 O34P K10 162.7(10) . .
Zr4 O34Z Zr3 103.6(9) . .
O34P O34O Zr3 70.8(11) . .
O34P O34O Zr4 70.8(11) . .
Zr3 O34O Zr4 101.9(9) . .
O34P O34O K4 108.8(13) . .
Zr3 O34O K4 124.2(9) . .
Zr4 O34O K4 131.7(9) . .
W3 O36 W6 153.1(14) . .
W3 O39 W9 144.1(13) . .
Si1 O4S1 W10 127.2(12) . .
Si1 O4S1 W9 127.4(12) . .
W10 O4S1 W9 93.5(8) . .
Si2 O4S2 W20 128.0(11) . .
Si2 O4S2 W19 128.2(11) . .
W20 O4S2 W19 94.8(7) . .
Si3 O4S3 W30 127.7(12) . .
Si3 O4S3 W29 130.2(12) . .
W30 O4S3 W29 94.7(8) . .
O45P O45O Zr5 71.8(11) . .
O45P O45O Zr4 69.0(11) . .
Zr5 O45O Zr4 101.2(8) . .
O45P O45O K14 112.0(13) . .
Zr5 O45O K14 97.8(8) . .
Zr4 O45O K14 160.1(10) . .
O45O O45P Zr4 69.8(11) . .
O45O O45P Zr5 67.2(11) . .
Zr4 O45P Zr5 99.4(8) . .
Zr5 O45Z Zr4 102.3(8) . .
Zr5 O45Z K8 126.0(8) . .
Zr4 O45Z K8 126.6(8) . .
Zr5 O45Z K1 96.7(7) . .
Zr4 O45Z K1 98.3(7) . .
K8 O45Z K1 97.2(6) . .
W4 O45 W5 119.8(14) . .
W6 O46 W4 120.4(12) . .
W4 O48 W8 146.5(15) . .
Zr6 O56Z Zr5 103.0(9) . .
O56O O56P Zr6 70.1(12) . .
O56O O56P Zr5 69.5(12) . .
Zr6 O56P Zr5 101.4(9) . .
O56P O56O Zr5 69.3(12) . .
O56P O56O Zr6 68.7(12) . .
Zr5 O56O Zr6 100.7(9) . .
O56P O56O K4 109.4(14) . .
Zr5 O56O K4 131.6(10) . .
Zr6 O56O K4 124.6(9) . .
W5 O56 W6 117.0(11) . .
W5 O58 W8 147.7(12) . .
W5 O58 K5 95.7(8) . 4_545
W8 O58 K5 106.9(9) . 4_545
W8 O78 W7 115.5(11) . .
W8 O78 K15 131.3(11) . .
W7 O78 K15 113.2(11) . .
W12 O112 W11 119.0(11) . .
W13 O113 W11 121.2(11) . .
W13 O113 K17 127.4(11) . 4
W11 O113 K17 96.4(9) . 4
W14 O114 W11 155.1(13) . .
W14 O114 K17 117.6(11) . 4
W11 O114 K17 87.1(9) . 4
W11 O117 W17 143.1(11) . .
W13 O123 W12 118.1(10) . .
W17 O127 W12 148.4(11) . .
W12 O129 W19 148.4(12) . .
W16 O136 W13 153.2(13) . .
W13 O139 W19 146.2(12) . .
W15 O145 W14 116.0(11) . .
W14 O146 W16 119.0(12) . .
W14 O148 W18 143.8(11) . .
W14 O148 K4 98.4(8) . 4
W18 O148 K4 110.1(8) . 4
W15 O150 W20 148.0(11) . .
W15 O150 K10 120.8(8) . .
W20 O150 K10 91.2(7) . .
W15 O156 W16 115.4(11) . .
W15 O158 W18 148.0(12) . .
W16 O160 W20 145.6(10) . .
W17 O178 W18 114.1(10) . .
W17 O178 K10 137.7(11) . 4
W18 O178 K10 103.4(9) . 4
W19 O190 W20 114.9(10) . .
W21 O213 W23 119.8(12) . .
W24 O214 W21 152.9(14) . .
W21 O217 W27 146.0(14) . .
W22 O223 W23 116.7(12) . .
W22 O227 W27 148.1(13) . .
W22 O229 W29 148.0(13) . .
W26 O236 W23 151.6(13) . .
W26 O236 K2 95.2(9) . 6
W23 O236 K2 97.8(8) . 6
W23 O239 W29 146.5(14) . .
W25 O245 W24 115.8(11) . .
W26 O246 W24 122.5(12) . .
W24 O248 W28 143.9(14) . .
W25 O250 W30 144.5(12) . .
W25 O256 W26 118.3(12) . .
W28 O258 W25 147.5(13) . .
W26 O260 W30 146.3(10) . .
W26 O260 K3 108.0(8) . 6
W30 O260 K3 95.1(7) . 6
W27 O278 W28 114.2(12) . .
W30 O290 W29 113.8(9) . .
W10 O510 W5 149.1(14) . .
W6 O610 W10 146.6(12) . .
W10 O910 W9 113.7(11) . .
O28W K1 O1Z5 106.1(12) . .
O28W K1 O1Z4 95.1(12) . .
O1Z5 K1 O1Z4 97.7(7) . .
O28W K1 O2W 112.6(13) . 1_565
O1Z5 K1 O2W 81.8(7) . 1_565
O1Z4 K1 O2W 151.4(8) . 1_565
O28W K1 O29T 66.3(12) . .
O1Z5 K1 O29T 55.7(6) . .
O1Z4 K1 O29T 136.7(7) . .
O2W K1 O29T 65.5(7) 1_565 .
O28W K1 O5T 58.6(12) . 1_565
O1Z5 K1 O5T 126.5(8) . 1_565
O1Z4 K1 O5T 132.0(7) . 1_565
O2W K1 O5T 63.9(7) 1_565 1_565
O29T K1 O5T 72.7(7) . 1_565
O28W K1 O17T 54.7(12) . .
O1Z5 K1 O17T 138.5(8) . .
O1Z4 K1 O17T 54.6(6) . .
O2W K1 O17T 138.0(8) 1_565 .
O29T K1 O17T 121.0(8) . .
O5T K1 O17T 78.2(7) 1_565 .
O28W K1 O45Z 138.3(12) . .
O1Z5 K1 O45Z 56.6(6) . .
O1Z4 K1 O45Z 56.0(6) . .
O2W K1 O45Z 102.6(7) 1_565 .
O29T K1 O45Z 112.2(6) . .
O5T K1 O45Z 163.0(7) 1_565 .
O17T K1 O45Z 110.4(7) . .
O28W K1 W29 87.9(11) . .
O1Z5 K1 W29 28.3(4) . .
O1Z4 K1 W29 121.5(5) . .
O2W K1 W29 68.5(5) 1_565 .
O29T K1 W29 27.7(4) . .
O5T K1 W29 98.6(6) 1_565 .
O17T K1 W29 138.4(6) . .
O45Z K1 W29 84.6(4) . .
O28W K1 W17 75.7(11) . .
O1Z5 K1 W17 121.3(6) . .
O1Z4 K1 W17 27.3(4) . .
O2W K1 W17 153.5(6) 1_565 .
O29T K1 W17 136.8(6) . .
O5T K1 W17 104.8(6) 1_565 .
O17T K1 W17 27.5(5) . .
O45Z K1 W17 82.9(4) . .
W29 K1 W17 138.0(3) . .
O28W K1 Zr5 119.9(11) . .
O1Z5 K1 Zr5 27.3(5) . .
O1Z4 K1 Zr5 73.4(4) . .
O2W K1 Zr5 97.3(6) 1_565 .
O29T K1 Zr5 82.6(5) . .
O5T K1 Zr5 153.4(6) 1_565 .
O17T K1 Zr5 124.3(6) . .
O45Z K1 Zr5 30.5(3) . .
W29 K1 Zr5 55.56(14) . .
W17 K1 Zr5 99.8(3) . .
O28W K1 Zr4 112.5(12) . .
O1Z5 K1 Zr4 72.9(5) . .
O1Z4 K1 Zr4 27.2(4) . .
O2W K1 Zr4 132.8(6) 1_565 .
O29T K1 Zr4 123.1(5) . .
O5T K1 Zr4 159.2(6) 1_565 .
O17T K1 Zr4 81.6(5) . .
O45Z K1 Zr4 30.4(4) . .
W29 K1 Zr4 99.8(2) . .
W17 K1 Zr4 54.56(16) . .
Zr5 K1 Zr4 46.92(14) . .
O9T K2 O15W 68.4(8) . .
O9T K2 O23W 82.6(9) . .
O15W K2 O23W 73.7(10) . .
O9T K2 O11W 139.4(8) . .
O15W K2 O11W 147.8(9) . .
O23W K2 O11W 118.0(10) . .
O9T K2 O26T 79.1(6) . 6_556
O15W K2 O26T 91.3(8) . 6_556
O23W K2 O26T 159.7(9) . 6_556
O11W K2 O26T 82.0(7) . 6_556
O9T K2 O16T 98.0(7) . 7_546
O15W K2 O16T 141.6(8) . 7_546
O23W K2 O16T 68.9(9) . 7_546
O11W K2 O16T 63.3(7) . 7_546
O26T K2 O16T 122.4(7) 6_556 7_546
O9T K2 O23T 131.7(7) . 6_556
O15W K2 O23T 63.4(8) . 6_556
O23W K2 O23T 80.4(9) . 6_556
O11W K2 O23T 88.0(7) . 6_556
O26T K2 O23T 105.4(7) 6_556 6_556
O16T K2 O23T 116.9(7) 7_546 6_556
O9T K2 O236 115.7(7) . 6_556
O15W K2 O236 72.3(8) . 6_556
O23W K2 O236 130.7(9) . 6_556
O11W K2 O236 78.7(7) . 6_556
O26T K2 O236 52.9(6) 6_556 6_556
O16T K2 O236 141.5(7) 7_546 6_556
O23T K2 O236 52.6(6) 6_556 6_556
O9T K2 W26 101.3(5) . 6_556
O15W K2 W26 88.3(6) . 6_556
O23W K2 W26 158.9(8) . 6_556
O11W K2 W26 72.3(6) . 6_556
O26T K2 W26 25.2(4) 6_556 6_556
O16T K2 W26 130.1(5) 7_546 6_556
O23T K2 W26 81.7(5) 6_556 6_556
O236 K2 W26 29.4(4) 6_556 6_556
O9T K2 W23 135.5(6) . 6_556
O15W K2 W23 72.3(6) . 6_556
O23W K2 W23 105.7(8) . 6_556
O11W K2 W23 75.7(6) . 6_556
O26T K2 W23 81.8(5) 6_556 6_556
O16T K2 W23 126.0(5) 7_546 6_556
O23T K2 W23 25.3(4) 6_556 6_556
O236 K2 W23 29.3(4) 6_556 6_556
W26 K2 W23 57.18(14) 6_556 6_556
O9T K2 K11 95.7(6) . 5_646
O15W K2 K11 42.2(6) . 5_646
O23W K2 K11 44.4(8) . 5_646
O11W K2 K11 123.9(6) . 5_646
O26T K2 K11 128.9(6) 6_556 5_646
O16T K2 K11 108.7(6) 7_546 5_646
O23T K2 K11 43.5(5) 6_556 5_646
O236 K2 K11 86.8(5) 6_556 5_646
W26 K2 K11 114.5(3) 6_556 5_646
W23 K2 K11 66.7(3) 6_556 5_646
O9T K2 K6 41.6(5) . .
O15W K2 K6 89.6(6) . .
O23W K2 K6 123.4(8) . .
O11W K2 K6 104.8(6) . .
O26T K2 K6 41.1(4) 6_556 .
O16T K2 K6 103.7(5) 7_546 .
O23T K2 K6 138.8(6) 6_556 .
O236 K2 K6 91.1(5) 6_556 .
W26 K2 K6 66.07(19) 6_556 .
W23 K2 K6 120.2(3) 6_556 .
K11 K2 K6 129.7(3) 5_646 .
O35W K3 O19T 84.2(11) . .
O35W K3 O30T 80.5(11) . 6_556
O19T K3 O30T 131.9(7) . 6_556
O35W K3 O3W 72.7(11) . 6_556
O19T K3 O3W 65.9(7) . 6_556
O30T K3 O3W 66.0(7) 6_556 6_556
O35W K3 O20T 67.1(11) . 7_546
O19T K3 O20T 143.7(8) . 7_546
O30T K3 O20T 66.4(7) 6_556 7_546
O3W K3 O20T 121.1(8) 6_556 7_546
O35W K3 O11W 140.9(11) . .
O19T K3 O11W 130.6(8) . .
O30T K3 O11W 85.1(7) 6_556 .
O3W K3 O11W 132.5(8) 6_556 .
O20T K3 O11W 73.9(7) 7_546 .
O35W K3 O260 132.6(11) . 6_556
O19T K3 O260 110.8(6) . 6_556
O30T K3 O260 55.6(6) 6_556 6_556
O3W K3 O260 73.6(7) 6_556 6_556
O20T K3 O260 105.0(6) 7_546 6_556
O11W K3 O260 58.9(6) . 6_556
O35W K3 O33W 73.5(12) . 7_546
O19T K3 O33W 69.4(9) . 7_546
O30T K3 O33W 144.5(9) 6_556 7_546
O3W K3 O33W 125.6(9) 6_556 7_546
O20T K3 O33W 81.1(9) 7_546 7_546
O11W K3 O33W 100.1(9) . 7_546
O260 K3 O33W 153.7(9) 6_556 7_546
O35W K3 W30 104.3(10) . 6_556
O19T K3 W30 128.8(5) . 6_556
O30T K3 W30 24.5(4) 6_556 6_556
O3W K3 W30 68.9(5) 6_556 6_556
O20T K3 W30 81.4(5) 7_546 6_556
O11W K3 W30 69.9(5) . 6_556
O260 K3 W30 31.4(4) 6_556 6_556
O33W K3 W30 161.7(8) 7_546 6_556
O35W K3 W26 142.5(10) . 6_556
O19T K3 W26 87.0(5) . 6_556
O30T K3 W26 78.7(5) 6_556 6_556
O3W K3 W26 70.5(6) 6_556 6_556
O20T K3 W26 129.3(5) 7_546 6_556
O11W K3 W26 67.3(6) . 6_556
O260 K3 W26 25.7(4) 6_556 6_556
O33W K3 W26 135.8(8) 7_546 6_556
W30 K3 W26 55.67(14) 6_556 6_556
O35W K3 K2 163.2(10) . .
O19T K3 K2 92.2(5) . .
O30T K3 K2 113.5(5) 6_556 .
O3W K3 K2 120.7(6) 6_556 .
O20T K3 K2 108.9(6) 7_546 .
O11W K3 K2 38.6(5) . .
O260 K3 K2 64.0(4) 6_556 .
O33W K3 K2 89.8(8) 7_546 .
W30 K3 K2 90.8(2) 6_556 .
W26 K3 K2 53.14(19) 6_556 .
O35W K3 K6 120.9(10) . .
O19T K3 K6 36.9(5) . .
O30T K3 K6 135.6(5) 6_556 .
O3W K3 K6 83.0(6) 6_556 .
O20T K3 K6 155.2(6) 7_546 .
O11W K3 K6 94.6(6) . .
O260 K3 K6 86.4(4) 6_556 .
O33W K3 K6 79.4(8) 7_546 .
W30 K3 K6 115.7(3) 6_556 .
W26 K3 K6 60.76(18) 6_556 .
K2 K3 K6 56.04(19) . .
O12O K4 O10W 157.0(7) . .
O12O K4 O56O 67.8(6) . .
O10W K4 O56O 100.5(7) . .
O12O K4 O34O 69.1(6) . .
O10W K4 O34O 88.3(7) . .
O56O K4 O34O 66.9(7) . .
O12O K4 O14T 110.2(7) . 4_545
O10W K4 O14T 88.6(7) . 4_545
O56O K4 O14T 89.3(7) . 4_545
O34O K4 O14T 155.0(7) . 4_545
O12O K4 O148 134.8(7) . 4_545
O10W K4 O148 66.7(7) . 4_545
O56O K4 O148 141.1(7) . 4_545
O34O K4 O148 143.3(7) . 4_545
O14T K4 O148 55.2(6) 4_545 4_545
O12O K4 O12Z 26.7(6) . .
O10W K4 O12Z 168.1(7) . .
O56O K4 O12Z 90.0(6) . .
O34O K4 O12Z 90.9(6) . .
O14T K4 O12Z 97.1(6) 4_545 .
O148 K4 O12Z 108.1(6) 4_545 .
O12O K4 O23O 52.7(6) . .
O10W K4 O23O 116.5(7) . .
O56O K4 O23O 105.2(6) . .
O34O K4 O23O 53.2(6) . .
O14T K4 O23O 147.2(6) 4_545 .
O148 K4 O23O 113.4(6) 4_545 .
O12Z K4 O23O 54.7(5) . .
O12O K4 O18T 101.6(6) . 4_545
O10W K4 O18T 87.3(7) . 4_545
O56O K4 O18T 168.0(6) . 4_545
O34O K4 O18T 104.5(6) . 4_545
O14T K4 O18T 100.1(6) 4_545 4_545
O148 K4 O18T 50.6(5) 4_545 4_545
O12Z K4 O18T 81.4(6) . 4_545
O23O K4 O18T 62.9(5) . 4_545
O12O K4 O16O 52.6(6) . .
O10W K4 O16O 136.4(7) . .
O56O K4 O16O 52.8(6) . .
O34O K4 O16O 106.3(6) . .
O14T K4 O16O 61.0(6) 4_545 .
O148 K4 O16O 110.4(6) 4_545 .
O12Z K4 O16O 54.9(5) . .
O23O K4 O16O 104.6(5) . .
O18T K4 O16O 125.9(6) 4_545 .
O12O K4 W14 124.9(5) . 4_545
O10W K4 W14 77.7(5) . 4_545
O56O K4 W14 114.5(5) . 4_545
O34O K4 W14 165.9(5) . 4_545
O14T K4 W14 26.2(4) 4_545 4_545
O148 K4 W14 29.1(4) 4_545 4_545
O12Z K4 W14 103.0(4) . 4_545
O23O K4 W14 134.6(4) . 4_545
O18T K4 W14 76.0(4) 4_545 4_545
O16O K4 W14 83.9(4) . 4_545
O12O K4 K10 108.4(5) . .
O10W K4 K10 63.4(6) . .
O56O K4 K10 131.0(6) . .
O34O K4 K10 66.7(5) . .
O14T K4 K10 132.5(5) 4_545 .
O148 K4 K10 78.0(5) 4_545 .
O12Z K4 K10 105.5(5) . .
O23O K4 K10 55.8(4) . .
O18T K4 K10 45.2(4) 4_545 .
O16O K4 K10 160.0(5) . .
W14 K4 K10 106.9(3) 4_545 .
O17W K5 O29T 68.2(10) . 4_545
O17W K5 O15T 140.5(10) . .
O29T K5 O15T 72.4(7) 4_545 .
O17W K5 O16W 85.1(11) . .
O29T K5 O16W 71.4(8) 4_545 .
O15T K5 O16W 83.8(9) . .
O17W K5 O13W 117.7(11) . .
O29T K5 O13W 144.3(8) 4_545 .
O15T K5 O13W 95.3(9) . .
O16W K5 O13W 74.1(9) . .
O17W K5 O5T 85.3(10) . 4
O29T K5 O5T 81.5(7) 4_545 4
O15T K5 O5T 87.7(7) . 4
O16W K5 O5T 152.9(9) . 4
O13W K5 O5T 132.5(9) . 4
O17W K5 O58 81.1(9) . 4
O29T K5 O58 130.6(7) 4_545 4
O15T K5 O58 126.1(7) . 4
O16W K5 O58 144.8(9) . 4
O13W K5 O58 84.0(8) . 4
O5T K5 O58 57.6(7) 4 4
O17W K5 O14W 146.8(10) . 4
O29T K5 O14W 128.1(8) 4_545 4
O15T K5 O14W 63.5(7) . 4
O16W K5 O14W 126.0(9) . 4
O13W K5 O14W 68.1(8) . 4
O5T K5 O14W 71.2(7) 4 4
O58 K5 O14W 66.6(7) 4 4
O17W K5 O8T 59.2(10) . 4
O29T K5 O8T 126.2(8) 4_545 4
O15T K5 O8T 159.1(8) . 4
O16W K5 O8T 93.0(9) . 4
O13W K5 O8T 64.0(8) . 4
O5T K5 O8T 103.6(8) 4 4
O58 K5 O8T 52.2(7) 4 4
O14W K5 O8T 103.1(7) 4 4
O17W K5 W5 79.9(8) . 4
O29T K5 W5 103.6(5) 4_545 4
O15T K5 W5 108.6(5) . 4
O16W K5 W5 164.9(8) . 4
O13W K5 W5 112.1(7) . 4
O5T K5 W5 26.8(5) 4 4
O58 K5 W5 30.9(4) 4 4
O14W K5 W5 68.5(5) 4 4
O8T K5 W5 78.4(5) 4 4
O17W K5 W8 73.6(8) . 4
O29T K5 W8 140.1(6) 4_545 4
O15T K5 W8 144.0(6) . 4
O16W K5 W8 116.9(7) . 4
O13W K5 W8 66.0(7) . 4
O5T K5 W8 84.4(6) 4 4
O58 K5 W8 28.0(4) 4 4
O14W K5 W8 80.8(5) 4 4
O8T K5 W8 25.8(5) 4 4
W5 K5 W8 57.58(12) 4 4
O17W K5 W15 150.2(8) . .
O29T K5 W15 85.8(5) 4_545 .
O15T K5 W15 20.6(5) . .
O16W K5 W15 72.7(7) . .
O13W K5 W15 75.6(7) . .
O5T K5 W15 105.4(6) 4 .
O58 K5 W15 128.2(5) 4 .
O14W K5 W15 61.6(5) 4 .
O8T K5 W15 139.5(6) 4 .
W5 K5 W15 121.7(2) 4 .
W8 K5 W15 134.1(3) 4 .
O2Z3 K6 O26T 131.3(7) . 6_556
O2Z3 K6 O2Z2 94.0(6) . .
O26T K6 O2Z2 133.6(7) 6_556 .
O2Z3 K6 O9T 138.2(7) . .
O26T K6 O9T 79.3(6) 6_556 .
O2Z2 K6 O9T 56.4(6) . .
O2Z3 K6 O19W 118.3(8) . .
O26T K6 O19W 93.5(8) 6_556 .
O2Z2 K6 O19W 67.7(8) . .
O9T K6 O19W 80.1(8) . .
O2Z3 K6 O19T 55.6(6) . .
O26T K6 O19T 78.7(6) 6_556 .
O2Z2 K6 O19T 135.9(7) . .
O9T K6 O19T 123.9(7) . .
O19W K6 O19T 151.9(8) . .
O2Z3 K6 W9 120.2(5) . .
O26T K6 W9 104.5(5) 6_556 .
O2Z2 K6 W9 29.8(4) . .
O9T K6 W9 26.8(4) . .
O19W K6 W9 69.7(6) . .
O19T K6 W9 138.4(5) . .
O2Z3 K6 W19 28.7(4) . .
O26T K6 W19 103.2(5) 6_556 .
O2Z2 K6 W19 119.6(5) . .
O9T K6 W19 141.5(6) . .
O19W K6 W19 137.0(7) . .
O19T K6 W19 27.6(4) . .
W9 K6 W19 139.3(3) . .
O2Z3 K6 K2 142.9(5) . .
O26T K6 K2 43.0(5) 6_556 .
O2Z2 K6 K2 96.1(4) . .
O9T K6 K2 39.9(5) . .
O19W K6 K2 98.5(7) . .
O19T K6 K2 94.0(5) . .
W9 K6 K2 66.70(19) . .
W19 K6 K2 120.8(3) . .
O2Z3 K6 Zr2 70.5(4) . .
O26T K6 Zr2 158.1(5) 6_556 .
O2Z2 K6 Zr2 25.1(4) . .
O9T K6 Zr2 81.1(5) . .
O19W K6 Zr2 73.5(6) . .
O19T K6 Zr2 120.9(5) . .
W9 K6 Zr2 54.82(12) . .
W19 K6 Zr2 98.13(18) . .
K2 K6 Zr2 120.2(2) . .
O2Z3 K6 Zr3 25.9(4) . .
O26T K6 Zr3 156.1(5) 6_556 .
O2Z2 K6 Zr3 70.3(4) . .
O9T K6 Zr3 122.9(5) . .
O19W K6 Zr3 98.6(7) . .
O19T K6 Zr3 81.0(4) . .
W9 K6 Zr3 98.98(18) . .
W19 K6 Zr3 54.51(12) . .
K2 K6 Zr3 151.9(3) . .
Zr2 K6 Zr3 45.63(10) . .
O2Z3 K6 K3 89.9(5) . .
O26T K6 K3 49.3(5) 6_556 .
O2Z2 K6 K3 139.0(5) . .
O9T K6 K3 95.4(5) . .
O19W K6 K3 142.4(7) . .
O19T K6 K3 34.9(4) . .
W9 K6 K3 119.0(3) . .
W19 K6 K3 62.43(18) . .
K2 K6 K3 59.9(2) . .
Zr2 K6 K3 143.1(3) . .
Zr3 K6 K3 114.4(2) . .
O6W K7 O6W 133.1(12) . 2_655
O6W K7 O24W 132.5(10) . 2_655
O6W K7 O24W 81.0(10) 2_655 2_655
O6W K7 O24W 81.0(10) . .
O6W K7 O24W 132.5(10) 2_655 .
O24W K7 O24W 98.5(17) 2_655 .
O6W K7 O27T 74.6(8) . .
O6W K7 O27T 74.0(8) 2_655 .
O24W K7 O27T 89.8(10) 2_655 .
O24W K7 O27T 153.1(10) . .
O6W K7 O27T 74.0(8) . 2_655
O6W K7 O27T 74.6(8) 2_655 2_655
O24W K7 O27T 153.1(10) 2_655 2_655
O24W K7 O27T 89.8(10) . 2_655
O27T K7 O27T 94.2(11) . 2_655
O6W K7 O7T 141.5(8) . .
O6W K7 O7T 69.6(8) 2_655 .
O24W K7 O7T 73.0(10) 2_655 .
O24W K7 O7T 65.1(10) . .
O27T K7 O7T 141.6(8) . .
O27T K7 O7T 87.7(8) 2_655 .
O6W K7 O7T 69.6(8) . 2_655
O6W K7 O7T 141.5(8) 2_655 2_655
O24W K7 O7T 65.1(10) 2_655 2_655
O24W K7 O7T 73.0(10) . 2_655
O27T K7 O7T 87.7(8) . 2_655
O27T K7 O7T 141.6(8) 2_655 2_655
O7T K7 O7T 113.7(11) . 2_655
O6W K7 K15 113.4(6) . .
O6W K7 K15 113.4(6) 2_655 .
O24W K7 K15 49.2(9) 2_655 .
O24W K7 K15 49.2(9) . .
O27T K7 K15 132.9(6) . .
O27T K7 K15 132.9(6) 2_655 .
O7T K7 K15 56.9(6) . .
O7T K7 K15 56.9(6) 2_655 .
O30W K8 O16Z 147.6(10) . .
O30W K8 O26W 116.0(11) . .
O16Z K8 O26W 75.4(9) . .
O30W K8 O23Z 74.8(9) . .
O16Z K8 O23Z 81.5(6) . .
O26W K8 O23Z 149.0(9) . .
O30W K8 O45Z 76.2(9) . .
O16Z K8 O45Z 77.2(6) . .
O26W K8 O45Z 77.8(9) . .
O23Z K8 O45Z 77.1(6) . .
O30W K8 O19W 82.6(10) . .
O16Z K8 O19W 109.0(8) . .
O26W K8 O19W 138.9(10) . .
O23Z K8 O19W 68.5(7) . .
O45Z K8 O19W 143.3(8) . .
O30W K8 K1 61.1(8) . .
O16Z K8 K1 108.3(5) . .
O26W K8 K1 60.3(8) . .
O23Z K8 K1 109.5(5) . .
O45Z K8 K1 42.4(4) . .
O19W K8 K1 141.7(6) . .
O30W K8 K6 58.5(8) . .
O16Z K8 K6 115.4(5) . .
O26W K8 K6 167.6(8) . .
O23Z K8 K6 43.1(4) . .
O45Z K8 K6 109.7(5) . .
O19W K8 K6 34.1(6) . .
K1 K8 K6 118.3(3) . .
O36W K9 O32W 102.9(13) 6_546 6_546
O36W K9 O3T 61.3(10) 6_546 .
O32W K9 O3T 140.0(11) 6_546 .
O36W K9 O12 157.0(12) 6_546 5_646
O32W K9 O12 72.4(10) 6_546 5_646
O3T K9 O12 107.3(8) . 5_646
O36W K9 O28T 50.4(11) 6_546 6_546
O32W K9 O28T 62.6(10) 6_546 6_546
O3T K9 O28T 111.6(9) . 6_546
O12 K9 O28T 134.4(9) 5_646 6_546
O36W K9 O31W 122.8(13) 6_546 .
O32W K9 O31W 134.3(12) 6_546 .
O3T K9 O31W 71.2(9) . .
O12 K9 O31W 64.9(9) 5_646 .
O28T K9 O31W 151.2(11) 6_546 .
O36W K9 O1T 104.1(11) 6_546 5_646
O32W K9 O1T 75.6(10) 6_546 5_646
O3T K9 O1T 73.8(7) . 5_646
O12 K9 O1T 52.9(7) 5_646 5_646
O28T K9 O1T 117.9(9) 6_546 5_646
O31W K9 O1T 90.7(10) . 5_646
O36W K9 W1 129.0(10) 6_546 5_646
O32W K9 W1 73.3(9) 6_546 5_646
O3T K9 W1 88.7(6) . 5_646
O12 K9 W1 28.1(5) 5_646 5_646
O28T K9 W1 131.2(7) 6_546 5_646
O31W K9 W1 76.5(8) . 5_646
O1T K9 W1 24.9(5) 5_646 5_646
O36W K9 K11 68.3(9) 6_546 5_646
O32W K9 K11 95.6(9) 6_546 5_646
O3T K9 K11 45.0(5) . 5_646
O12 K9 K11 89.5(6) 5_646 5_646
O28T K9 K11 101.6(7) 6_546 5_646
O31W K9 K11 99.5(9) . 5_646
O1T K9 K11 37.9(6) 5_646 5_646
W1 K9 K11 61.7(3) 5_646 5_646
O178 K10 O1Z3 164.5(8) 4_545 .
O178 K10 O12W 78.3(8) 4_545 .
O1Z3 K10 O12W 104.5(8) . .
O178 K10 O1W 98.9(7) 4_545 4_545
O1Z3 K10 O1W 90.4(7) . 4_545
O12W K10 O1W 132.1(9) . 4_545
O178 K10 O18T 54.8(6) 4_545 4_545
O1Z3 K10 O18T 112.8(7) . 4_545
O12W K10 O18T 121.2(9) . 4_545
O1W K10 O18T 92.1(7) 4_545 4_545
O178 K10 O34P 115.5(8) 4_545 .
O1Z3 K10 O34P 55.6(6) . .
O12W K10 O34P 61.5(8) . .
O1W K10 O34P 145.5(8) 4_545 .
O18T K10 O34P 106.0(7) 4_545 .
O178 K10 O150 143.1(7) 4_545 .
O1Z3 K10 O150 50.5(6) . .
O12W K10 O150 74.9(8) . .
O1W K10 O150 81.1(6) 4_545 .
O18T K10 O150 161.5(7) 4_545 .
O34P K10 O150 72.4(6) . .
O178 K10 W18 29.7(4) 4_545 4_545
O1Z3 K10 W18 138.7(6) . 4_545
O12W K10 W18 104.7(7) . 4_545
O1W K10 W18 91.1(5) 4_545 4_545
O18T K10 W18 25.9(4) 4_545 4_545
O34P K10 W18 117.9(6) . 4_545
O150 K10 W18 168.4(6) . 4_545
O178 K10 W20 169.5(7) 4_545 .
O1Z3 K10 W20 26.0(4) . .
O12W K10 W20 100.1(7) . .
O1W K10 W20 74.2(5) 4_545 .
O18T K10 W20 132.2(6) 4_545 .
O34P K10 W20 71.9(5) . .
O150 K10 W20 29.3(4) . .
W18 K10 W20 154.9(4) 4_545 .
O178 K10 Zr3 134.3(7) 4_545 .
O1Z3 K10 Zr3 31.2(4) . .
O12W K10 Zr3 94.0(7) . .
O1W K10 Zr3 117.8(6) 4_545 .
O18T K10 Zr3 95.4(6) 4_545 .
O34P K10 Zr3 33.1(4) . .
O150 K10 Zr3 73.0(4) . .
W18 K10 Zr3 118.4(4) 4_545 .
W20 K10 Zr3 56.0(2) . .
O178 K10 K4 70.2(5) 4_545 .
O1Z3 K10 K4 95.0(6) . .
O12W K10 K4 81.0(7) . .
O1W K10 K4 143.7(6) 4_545 .
O18T K10 K4 52.9(5) 4_545 .
O34P K10 K4 56.3(5) . .
O150 K10 K4 128.7(5) . .
W18 K10 K4 61.9(2) 4_545 .
W20 K10 K4 120.1(4) . .
Zr3 K10 K4 64.2(2) . .
O1T K11 O15W 141.9(11) . 5_646
O1T K11 O23T 133.6(9) . 2_645
O15W K11 O23T 68.2(9) 5_646 2_645
O1T K11 O23W 129.3(11) . 5_646
O15W K11 O23W 74.2(10) 5_646 5_646
O23T K11 O23W 85.3(10) 2_645 5_646
O1T K11 O3T 79.4(8) . 5_646
O15W K11 O3T 85.6(8) 5_646 5_646
O23T K11 O3T 146.9(9) 2_645 5_646
O23W K11 O3T 67.8(9) 5_646 5_646
O1T K11 O25W 88.5(10) . 2_655
O15W K11 O25W 126.7(11) 5_646 2_655
O23T K11 O25W 61.5(9) 2_645 2_655
O23W K11 O25W 85.1(11) 5_646 2_655
O3T K11 O25W 130.7(9) 5_646 2_655
O1T K11 K2 173.0(8) . 5_646
O15W K11 K2 43.2(7) 5_646 5_646
O23T K11 K2 49.5(6) 2_645 5_646
O23W K11 K2 44.0(8) 5_646 5_646
O3T K11 K2 97.6(6) 5_646 5_646
O25W K11 K2 88.7(8) 2_655 5_646
O1T K11 K9 47.0(6) . 5_646
O15W K11 K9 128.3(8) 5_646 5_646
O23T K11 K9 156.0(7) 2_645 5_646
O23W K11 K9 83.8(8) 5_646 5_646
O3T K11 K9 42.7(5) 5_646 5_646
O25W K11 K9 96.3(8) 2_655 5_646
K2 K11 K9 127.0(4) 5_646 5_646
O2Z6 K12 O13W 135.2(10) . 4_545
O2Z6 K12 O16O 63.3(8) . .
O13W K12 O16O 71.9(9) 4_545 .
O2Z6 K12 O16P 58.9(7) . .
O13W K12 O16P 83.0(9) 4_545 .
O16O K12 O16P 29.4(6) . .
O2Z6 K12 O28T 56.1(8) . .
O13W K12 O28T 166.7(11) 4_545 .
O16O K12 O28T 118.5(9) . .
O16P K12 O28T 102.5(8) . .
O2Z6 K12 O14T 87.8(8) . 4_545
O13W K12 O14T 70.3(9) 4_545 4_545
O16O K12 O14T 63.3(7) . 4_545
O16P K12 O14T 92.7(7) . 4_545
O28T K12 O14T 121.0(8) . 4_545
O2Z6 K12 W28 28.1(5) . .
O13W K12 W28 162.7(9) 4_545 .
O16O K12 W28 91.0(6) . .
O16P K12 W28 80.6(6) . .
O28T K12 W28 28.1(6) . .
O14T K12 W28 105.2(6) 4_545 .
O2Z6 K12 Zr6 31.0(5) . .
O13W K12 Zr6 104.5(8) 4_545 .
O16O K12 Zr6 32.6(5) . .
O16P K12 Zr6 33.5(5) . .
O28T K12 Zr6 86.0(7) . .
O14T K12 Zr6 76.4(5) 4_545 .
W28 K12 Zr6 58.4(2) . .
O12W K13 O17T 76.1(9) 4 .
O12W K13 O14W 112.7(10) 4 1_565
O17T K13 O14W 152.4(11) . 1_565
O12W K13 O28W 83.8(11) 4 .
O17T K13 O28W 53.7(10) . .
O14W K13 O28W 100.1(11) 1_565 .
O12W K13 O7W 95.4(10) 4 4
O17T K13 O7W 133.0(10) . 4
O14W K13 O7W 73.7(8) 1_565 4
O28W K13 O7W 172.9(11) . 4
O12W K13 O5T 136.7(10) 4 1_565
O17T K13 O5T 83.4(9) . 1_565
O14W K13 O5T 72.5(8) 1_565 1_565
O28W K13 O5T 53.7(9) . 1_565
O7W K13 O5T 125.7(9) 4 1_565
O12W K13 O15T 73.1(8) 4 4
O17T K13 O15T 101.9(8) . 4
O14W K13 O15T 59.3(7) 1_565 4
O28W K13 O15T 53.1(9) . 4
O7W K13 O15T 120.0(8) 4 4
O5T K13 O15T 74.5(7) 1_565 4
O12W K13 W5 158.8(9) 4 1_565
O17T K13 W5 97.1(7) . 1_565
O14W K13 W5 64.9(7) 1_565 1_565
O28W K13 W5 76.2(8) . 1_565
O7W K13 W5 103.5(7) 4 1_565
O5T K13 W5 22.6(5) 1_565 1_565
O15T K13 W5 89.1(6) 4 1_565
O12W K13 K1 96.5(8) 4 .
O17T K13 K1 44.8(6) . .
O14W K13 K1 107.6(8) 1_565 .
O28W K13 K1 18.7(7) . .
O7W K13 K1 166.3(8) 4 .
O5T K13 K1 45.2(6) 1_565 .
O15T K13 K1 70.2(5) 4 .
W5 K13 K1 66.0(3) 1_565 .
O12W K13 K5 111.5(8) 4 4
O17T K13 K5 108.0(8) . 4
O14W K13 K5 44.5(6) 1_565 4
O28W K13 K5 56.4(8) . 4
O7W K13 K5 117.8(7) 4 4
O5T K13 K5 40.8(5) 1_565 4
O15T K13 K5 38.6(4) 4 4
W5 K13 K5 50.8(2) 1_565 4
K1 K13 K5 63.4(3) . 4
O38W K14 O29W 96.7(15) . .
O38W K14 O10W 78.9(13) . .
O29W K14 O10W 140.5(12) . .
O38W K14 O2Z5 89.6(13) . .
O29W K14 O2Z5 95.1(11) . .
O10W K14 O2Z5 123.8(9) . .
O38W K14 O11T 105.5(14) . 4_545
O29W K14 O11T 62.1(10) . 4_545
O10W K14 O11T 81.1(9) . 4_545
O2Z5 K14 O11T 153.5(10) . 4_545
O38W K14 O9W 172.2(14) . 4_545
O29W K14 O9W 90.9(11) . 4_545
O10W K14 O9W 96.6(9) . 4_545
O2Z5 K14 O9W 87.7(8) . 4_545
O11T K14 O9W 79.9(9) 4_545 4_545
O38W K14 O45O 64.0(12) . .
O29W K14 O45O 145.7(11) . .
O10W K14 O45O 66.8(7) . .
O2Z5 K14 O45O 58.9(6) . .
O11T K14 O45O 147.4(9) 4_545 .
O9W K14 O45O 108.4(9) 4_545 .
O38W K14 W30 95.0(12) . .
O29W K14 W30 69.6(9) . .
O10W K14 W30 149.4(8) . .
O2Z5 K14 W30 25.6(4) . .
O11T K14 W30 129.1(8) 4_545 .
O9W K14 W30 85.7(7) 4_545 .
O45O K14 W30 83.5(6) . .
O38W K14 Zr5 88.3(12) . .
O29W K14 Zr5 126.9(10) . .
O10W K14 Zr5 92.4(7) . .
O2Z5 K14 Zr5 31.9(4) . .
O11T K14 Zr5 163.2(8) 4_545 .
O9W K14 Zr5 85.5(7) 4_545 .
O45O K14 Zr5 33.1(4) . .
W30 K14 Zr5 57.2(3) . .
O38W K14 K4 101.4(12) . .
O29W K14 K4 158.7(10) . .
O10W K14 K4 36.1(6) . .
O2Z5 K14 K4 96.3(6) . .
O11T K14 K4 101.7(7) 4_545 .
O9W K14 K4 71.7(6) 4_545 .
O45O K14 K4 54.8(5) . .
W30 K14 K4 119.4(5) . .
Zr5 K14 K4 65.4(3) . .
O38W K14 K17 151.4(13) . .
O29W K14 K17 63.7(9) . .
O10W K14 K17 102.7(8) . .
O2Z5 K14 K17 111.7(7) . .
O11T K14 K17 47.8(7) 4_545 .
O9W K14 K17 35.7(6) 4_545 .
O45O K14 K17 143.3(7) . .
W30 K14 K17 96.8(5) . .
Zr5 K14 K17 120.0(6) . .
K4 K14 K17 95.3(5) . .
O78 K15 O78 178.3(16) . 2_655
O78 K15 O24W 65.7(10) . 2_655
O78 K15 O24W 113.0(12) 2_655 2_655
O78 K15 O24W 113.0(12) . .
O78 K15 O24W 65.7(10) 2_655 .
O24W K15 O24W 92.3(18) 2_655 .
O78 K15 O7T 124.2(10) . 2_655
O78 K15 O7T 54.4(7) 2_655 2_655
O24W K15 O7T 58.8(10) 2_655 2_655
O24W K15 O7T 65.9(10) . 2_655
O78 K15 O7T 54.4(7) . .
O78 K15 O7T 124.2(10) 2_655 .
O24W K15 O7T 65.8(10) 2_655 .
O24W K15 O7T 58.8(10) . .
O7T K15 O7T 96.0(12) 2_655 .
O78 K15 W7 151.0(9) . 2_655
O78 K15 W7 27.7(5) 2_655 2_655
O24W K15 W7 85.3(9) 2_655 2_655
O24W K15 W7 65.6(8) . 2_655
O7T K15 W7 27.0(5) 2_655 2_655
O7T K15 W7 114.3(9) . 2_655
O78 K15 W7 27.7(5) . .
O78 K15 W7 151.0(9) 2_655 .
O24W K15 W7 65.6(8) 2_655 .
O24W K15 W7 85.3(9) . .
O7T K15 W7 114.3(9) 2_655 .
O7T K15 W7 27.0(5) . .
W7 K15 W7 138.1(9) 2_655 .
O78 K15 K7 89.2(8) . .
O78 K15 K7 89.2(8) 2_655 .
O24W K15 K7 46.1(9) 2_655 .
O24W K15 K7 46.1(9) . .
O7T K15 K7 48.0(6) 2_655 .
O7T K15 K7 48.0(6) . .
W7 K15 K7 69.0(4) 2_655 .
W7 K15 K7 69.0(4) . .
O22W K16 O5W 136.6(12) 1_545 2_645
O22W K16 O4T 113.0(12) 1_545 .
O5W K16 O4T 107.8(11) 2_645 .
O22W K16 O22W 102.6(11) 1_545 2_645
O5W K16 O22W 55.0(8) 2_645 2_645
O4T K16 O22W 133.3(12) . 2_645
O22W K16 K16 59.8(9) 1_545 2_655
O5W K16 K16 101.1(11) 2_645 2_655
O4T K16 K16 133.4(8) . 2_655
O22W K16 K16 47.4(8) 2_645 2_655
O22W K16 W22 123.9(10) 1_545 2_645
O5W K16 W22 28.4(6) 2_645 2_645
O4T K16 W22 121.8(10) . 2_645
O22W K16 W22 26.9(5) 2_645 2_645
K16 K16 W22 74.1(8) 2_655 2_645
O9W K17 O113 113.5(11) 4_545 4_545
O9W K17 O25T 75.2(9) 4_545 .
O113 K17 O25T 145.5(12) 4_545 .
O9W K17 O114 65.7(9) 4_545 4_545
O113 K17 O114 52.1(7) 4_545 4_545
O25T K17 O114 138.6(11) . 4_545
O9W K17 W11 82.5(8) 4_545 4_545
O113 K17 W11 31.6(5) 4_545 4_545
O25T K17 W11 132.8(10) . 4_545
O114 K17 W11 31.6(5) 4_545 4_545
O9W K17 K14 37.0(7) 4_545 .
O113 K17 K14 88.9(8) 4_545 .
O25T K17 K14 79.6(8) . .
O114 K17 K14 61.2(6) 4_545 .
W11 K17 K14 58.7(4) 4_545 .
O8W K18 O24T 75.6(11) . .
O8W K18 O21T 133.6(13) . 5_655
O24T K18 O21T 132.9(13) . 5_655
W22 O5W W21 119.0(13) . .
W22 O5W K16 106.1(11) . 2_665
W21 O5W K16 134.5(13) . 2_665
K17 O9W K14 107.3(11) 4 4
K4 O10W K14 106.8(9) . .
K2 O11W K3 100.6(8) . .
K13 O12W K10 126.9(12) 4_545 .
K12 O13W K5 156.3(13) 4 .
K13 O14W K5 96.0(9) 1_545 4_545
K11 O15W K2 94.6(10) 5_646 .
K6 O19W K8 105.5(10) . .
W22 O22W K16 166.0(16) . 1_565
W22 O22W K16 96.8(12) . 2_665
K16 O22W K16 72.8(11) 1_565 2_665
K2 O23W K11 91.6(11) . 5_646
K7 O24W K15 84.6(12) . .
K1 O28W K13 133.4(17) . .

loop_
_geom_bond_atom_site_label_1
_geom_bond_atom_site_label_2
_geom_bond_distance
_geom_bond_site_symmetry_2
W1 O1T 1.71(3) .
W1 O17 1.86(2) .
W1 O14 1.88(3) .
W1 O12 1.93(2) .
W1 O13 1.94(2) .
W1 O1S1 2.25(2) .
W1 K9 3.945(15) 5_646
W2 O2T 1.68(2) .
W2 O27 1.88(2) .
W2 O12 1.88(2) .
W2 O23 1.90(2) .
W2 O29 1.90(2) .
W2 O1S1 2.36(2) .
W3 O3T 1.74(2) .
W3 O39 1.81(2) .
W3 O36 1.86(2) .
W3 O23 1.94(2) .
W3 O13 1.95(2) .
W3 O1S1 2.28(2) .
W4 O4T 1.66(3) .
W4 O48 1.84(2) .
W4 O45 1.89(3) .
W4 O14 1.95(3) .
W4 O46 1.96(2) .
W4 O2S1 2.29(2) .
W5 O5T 1.68(3) .
W5 O56 1.89(2) .
W5 O58 1.88(2) .
W5 O45 1.92(3) .
W5 O510 1.94(2) .
W5 O2S1 2.36(2) .
W5 K5 3.647(8) 4_545
W5 K13 4.048(19) 1_545
W6 O6T 1.72(2) .
W6 O610 1.77(2) .
W6 O36 1.94(2) .
W6 O46 1.95(2) .
W6 O56 1.98(2) .
W6 O2S1 2.32(2) .
W7 O7T 1.74(3) .
W7 O2Z1 1.80(2) .
W7 O27 1.93(2) .
W7 O78 1.94(2) .
W7 O17 2.03(2) .
W7 O3S1 2.19(2) .
W7 K15 3.826(11) .
W8 O8T 1.73(3) .
W8 O1Z1 1.81(2) .
W8 O78 1.91(2) .
W8 O58 1.94(2) .
W8 O48 2.03(2) .
W8 O3S1 2.21(2) .
W8 K5 3.968(9) 4_545
W9 O9T 1.70(2) .
W9 O2Z2 1.849(18) .
W9 O29 1.93(2) .
W9 O910 1.96(2) .
W9 O39 2.09(2) .
W9 O4S1 2.25(2) .
W9 K6 3.658(9) .
W10 O10T 1.70(2) .
W10 O1Z2 1.79(2) .
W10 O510 1.86(2) .
W10 O910 1.92(2) .
W10 O610 2.10(2) .
W10 O4S1 2.21(2) .
W11 O11T 1.73(3) .
W11 O117 1.87(2) .
W11 O112 1.91(2) .
W11 O114 1.94(2) .
W11 O113 1.95(2) .
W11 O1S2 2.28(2) .
W11 K17 3.69(3) 4
W12 O12T 1.72(2) .
W12 O129 1.868(19) .
W12 O112 1.91(2) .
W12 O127 1.922(19) .
W12 O123 1.93(2) .
W12 O1S2 2.38(2) .
W13 O13T 1.77(2) .
W13 O139 1.88(2) .
W13 O136 1.91(2) .
W13 O123 1.92(2) .
W13 O113 1.93(2) .
W13 O1S2 2.30(2) .
W14 O14T 1.69(2) .
W14 O148 1.83(2) .
W14 O114 1.86(2) .
W14 O146 1.96(2) .
W14 O145 1.99(2) .
W14 O2S2 2.29(2) .
W14 K4 3.714(7) 4
W15 O15T 1.73(2) .
W15 O158 1.86(2) .
W15 O150 1.88(2) .
W15 O145 1.91(2) .
W15 O156 1.92(2) .
W15 O2S2 2.34(2) .
W15 K5 4.014(9) .
W16 O16T 1.75(2) .
W16 O160 1.827(19) .
W16 O136 1.90(2) .
W16 O146 1.98(2) .
W16 O156 1.99(2) .
W16 O2S2 2.29(2) .
W17 O17T 1.75(3) .
W17 O1Z4 1.795(19) .
W17 O127 1.896(19) .
W17 O178 1.91(2) .
W17 O117 2.04(2) .
W17 O3S2 2.24(2) .
W17 K1 3.767(11) .
W18 O18T 1.74(2) .
W18 O2Z4 1.803(19) .
W18 O178 1.96(2) .
W18 O158 1.97(2) .
W18 O148 2.07(2) .
W18 O3S2 2.174(19) .
W18 K10 3.846(14) 4
W19 O19T 1.73(2) .
W19 O2Z3 1.802(19) .
W19 O190 1.91(2) .
W19 O129 1.953(19) .
W19 O139 1.99(2) .
W19 O4S2 2.227(19) .
W19 K6 3.665(9) .
W20 O20T 1.75(2) .
W20 O1Z3 1.84(2) .
W20 O150 1.93(2) .
W20 O190 1.944(19) .
W20 O160 2.066(19) .
W20 O4S2 2.188(19) .
W20 K10 3.931(14) .
W21 O21T 1.66(3) .
W21 O217 1.84(2) .
W21 O214 1.92(2) .
W21 O5W 1.93(2) .
W21 O213 1.94(2) .
W21 O1S3 2.28(2) .
W22 O22W 1.74(3) .
W22 O229 1.88(2) .
W22 O227 1.88(2) .
W22 O5W 1.88(2) .
W22 O223 1.92(2) .
W22 O1S3 2.30(2) .
W22 K16 3.81(3) 2_665
W23 O23T 1.75(2) .
W23 O239 1.83(2) .
W23 O236 1.94(2) .
W23 O223 1.95(2) .
W23 O213 1.98(3) .
W23 O1S3 2.30(2) .
W23 K2 3.936(9) 6
W24 O24T 1.73(3) .
W24 O248 1.87(2) .
W24 O214 1.89(2) .
W24 O246 1.98(2) .
W24 O245 2.02(2) .
W24 O2S3 2.28(2) .
W25 O25T 1.72(2) .
W25 O245 1.86(2) .
W25 O256 1.88(2) .
W25 O250 1.92(2) .
W25 O258 1.94(2) .
W25 O2S3 2.36(2) .
W26 O26T 1.72(2) .
W26 O260 1.867(19) .
W26 O246 1.88(2) .
W26 O236 1.89(2) .
W26 O256 1.97(2) .
W26 O2S3 2.30(2) .
W26 K2 3.835(10) 6
W26 K3 4.087(11) 6
W27 O27T 1.73(3) .
W27 O1Z6 1.80(2) .
W27 O278 1.91(2) .
W27 O227 1.94(2) .
W27 O217 2.05(2) .
W27 O3S3 2.21(2) .
W28 O28T 1.75(3) .
W28 O2Z6 1.82(2) .
W28 O258 1.88(2) .
W28 O278 1.97(2) .
W28 O248 2.05(2) .
W28 O3S3 2.20(2) .
W28 K12 3.696(16) .
W29 O29T 1.74(2) .
W29 O1Z5 1.83(2) .
W29 O290 1.950(19) .
W29 O229 1.95(2) .
W29 O239 2.05(2) .
W29 O4S3 2.24(2) .
W29 K1 3.731(10) .
W30 O30T 1.75(2) .
W30 O2Z5 1.822(18) .
W30 O250 1.93(2) .
W30 O290 1.944(19) .
W30 O260 2.011(19) .
W30 O4S3 2.20(2) .
W30 K3 3.848(9) 6
W30 K14 3.882(18) .
Si1 O4S1 1.61(2) .
Si1 O2S1 1.62(3) .
Si1 O3S1 1.66(2) .
Si1 O1S1 1.70(2) .
Si2 O3S2 1.64(2) .
Si2 O4S2 1.64(2) .
Si2 O1S2 1.64(2) .
Si2 O2S2 1.67(2) .
Si3 O4S3 1.61(2) .
Si3 O3S3 1.63(2) .
Si3 O2S3 1.65(2) .
Si3 O1S3 1.70(3) .
Zr1 O2Z1 2.10(2) .
Zr1 O16Z 2.13(2) .
Zr1 O1Z1 2.15(2) .
Zr1 O12O 2.15(2) .
Zr1 O16O 2.16(2) .
Zr1 O12P 2.16(2) .
Zr1 O16P 2.20(2) .
Zr1 O12Z 2.23(2) .
Zr1 Zr6 3.338(4) .
Zr1 Zr2 3.405(4) .
Zr1 K4 4.330(9) .
Zr2 O2Z2 2.103(18) .
Zr2 O23O 2.12(2) .
Zr2 O23Z 2.124(19) .
Zr2 O1Z2 2.13(2) .
Zr2 O12P 2.16(2) .
Zr2 O12O 2.17(2) .
Zr2 O23P 2.180(19) .
Zr2 O12Z 2.23(2) .
Zr2 Zr3 3.331(4) .
Zr2 K6 4.294(8) .
Zr2 K4 4.314(8) .
Zr3 O1Z3 2.14(2) .
Zr3 O23Z 2.14(2) .
Zr3 O2Z3 2.148(19) .
Zr3 O23P 2.147(18) .
Zr3 O34Z 2.15(2) .
Zr3 O34O 2.17(2) .
Zr3 O23O 2.20(2) .
Zr3 O34P 2.21(2) .
Zr3 Zr4 3.377(4) .
Zr3 K10 4.010(15) .
Zr3 K6 4.296(8) .
Zr4 O1Z4 2.129(19) .
Zr4 O2Z4 2.140(19) .
Zr4 O34Z 2.14(2) .
Zr4 O45P 2.16(2) .
Zr4 O45Z 2.16(2) .
Zr4 O45O 2.172(19) .
Zr4 O34O 2.18(2) .
Zr4 O34P 2.22(2) .
Zr4 Zr5 3.338(4) .
Zr4 K1 4.228(12) .
Zr5 O1Z5 2.09(2) .
Zr5 O45Z 2.123(19) .
Zr5 O2Z5 2.127(18) .
Zr5 O45O 2.15(2) .
Zr5 O56Z 2.16(2) .
Zr5 O56P 2.18(2) .
Zr5 O56O 2.18(2) .
Zr5 O45P 2.21(2) .
Zr5 Zr6 3.362(5) .
Zr5 K14 3.904(19) .
Zr5 K1 4.156(11) .
Zr6 O16Z 2.13(2) .
Zr6 O1Z6 2.13(2) .
Zr6 O56Z 2.14(2) .
Zr6 O2Z6 2.15(2) .
Zr6 O56P 2.17(2) .
Zr6 O16O 2.17(2) .
Zr6 O56O 2.19(2) .
Zr6 O16P 2.21(2) .
Zr6 K12 3.960(17) .
O1T K11 2.67(3) .
O1T K9 3.18(3) 5_646
O3T K9 2.94(3) .
O3T K11 3.07(3) 5_646
O4T K16 2.83(4) .
O5T K5 2.90(3) 4_545
O5T K13 3.09(3) 1_545
O5T K1 3.12(3) 1_545
O7T K7 2.95(3) .
O7T K15 3.32(3) .
O8T K5 3.40(3) 4_545
O9T K2 2.77(2) .
O9T K6 2.87(2) .
O12O O12Z 1.51(3) .
O12O K4 2.69(2) .
O11T K14 2.84(3) 4
O12Z K4 3.32(2) .
O12 K9 2.95(3) 5_646
O1Z3 K10 2.90(2) .
O1Z4 K1 2.87(2) .
O14T K4 2.90(2) 4
O14T K12 3.23(3) 4
O15T K5 2.75(2) .
O15T K13 3.37(3) 4_545
O1Z5 K1 2.82(2) .
O16Z K8 3.13(2) .
O16O O16P 1.50(3) .
O16O K12 2.91(3) .
O16O K4 3.42(2) .
O16T K2 3.01(3) 7_546
O16P K12 3.00(3) .
O17T K13 2.81(3) .
O17T K1 3.11(3) .
O18T K10 3.03(3) 4
O18T K4 3.41(2) 4
O19T K3 2.79(2) .
O19T K6 2.93(2) .
O20T K3 2.91(3) 7_546
O21T K18 3.05(4) 5_655
O2Z2 K6 2.84(2) .
O23Z K8 3.16(2) .
O2Z3 K6 2.82(2) .
O23O O23P 1.51(3) .
O23O K4 3.36(2) .
O23T K11 2.79(3) 2_665
O23T K2 3.08(3) 6
O24T K18 2.79(4) .
O2Z5 K14 2.79(3) .
O25T K17 2.95(4) .
O2Z6 K12 2.71(3) .
O26T K6 2.82(2) 6
O26T K2 2.93(2) 6
O27T K7 2.82(3) .
O28T K9 3.06(3) 6_545
O28T K12 3.08(3) .
O29T K5 2.76(2) 4
O29T K1 3.11(2) .
O30T K3 2.79(2) 6
O34P O34O 1.55(3) .
O34P K10 3.05(3) .
O34O K4 2.78(2) .
O45O O45P 1.53(3) .
O45O K14 2.98(3) .
O45Z K8 3.20(2) .
O45Z K1 3.33(2) .
O56P O56O 1.53(3) .
O56O K4 2.77(2) .
O58 K5 2.94(2) 4_545
O78 K15 2.62(2) .
O113 K17 2.93(3) 4
O114 K17 3.24(3) 4
O148 K4 2.98(2) 4
O150 K10 3.39(2) .
O178 K10 2.89(3) 4
O236 K2 3.17(2) 6
O260 K3 3.11(2) 6
K1 O28W 1.94(4) .
K1 O2W 2.99(3) 1_565
K1 O5T 3.12(3) 1_565
K2 O15W 2.78(3) .
K2 O23W 2.81(4) .
K2 O11W 2.83(3) .
K2 O26T 2.93(2) 6_556
K2 O16T 3.01(3) 7_546
K2 O23T 3.08(3) 6_556
K2 O236 3.17(2) 6_556
K2 W26 3.835(10) 6_556
K2 W23 3.936(9) 6_556
K2 K11 4.049(18) 5_646
K2 K6 4.272(12) .
K3 O35W 2.77(5) .
K3 O30T 2.79(2) 6_556
K3 O3W 2.87(3) 6_556
K3 O20T 2.91(3) 7_546
K3 O11W 2.96(3) .
K3 O260 3.11(2) 6_556
K3 O33W 3.21(4) 7_546
K3 W30 3.848(9) 6_556
K3 W26 4.087(11) 6_556
K3 K6 4.632(13) .
K4 O10W 2.72(3) .
K4 O14T 2.90(2) 4_545
K4 O148 2.98(2) 4_545
K4 O18T 3.41(2) 4_545
K4 W14 3.714(7) 4_545
K4 K10 4.236(17) .
K5 O17W 2.70(4) .
K5 O29T 2.76(2) 4_545
K5 O16W 2.76(3) .
K5 O13W 2.84(3) .
K5 O5T 2.90(3) 4
K5 O58 2.94(2) 4
K5 O14W 3.11(3) 4
K5 O8T 3.40(3) 4
K5 W5 3.646(8) 4
K5 W8 3.968(9) 4
K6 O26T 2.82(2) 6_556
K6 O19W 2.91(3) .
K7 O6W 2.70(3) .
K7 O6W 2.70(3) 2_655
K7 O24W 2.78(4) 2_655
K7 O24W 2.78(4) .
K7 O27T 2.82(3) 2_655
K7 O7T 2.95(3) 2_655
K7 K15 3.83(3) .
K8 O30W 3.07(4) .
K8 O26W 3.16(4) .
K8 O19W 3.36(3) .
K9 O36W 2.50(4) 6_546
K9 O32W 2.78(4) 6_546
K9 O12 2.95(3) 5_646
K9 O28T 3.06(3) 6_546
K9 O31W 3.16(4) .
K9 O1T 3.18(3) 5_646
K9 W1 3.945(15) 5_646
K9 K11 4.33(2) 5_646
K10 O178 2.89(3) 4_545
K10 O12W 2.88(3) .
K10 O1W 2.91(3) 4_545
K10 O18T 3.03(3) 4_545
K10 W18 3.846(14) 4_545
K11 O15W 2.73(3) 5_646
K11 O23T 2.79(3) 2_645
K11 O23W 2.84(4) 5_646
K11 O3T 3.07(3) 5_646
K11 O25W 3.28(4) 2_655
K11 K2 4.049(18) 5_646
K11 K9 4.33(2) 5_646
K12 O13W 2.74(4) 4_545
K12 O14T 3.23(3) 4_545
K13 O12W 2.76(4) 4
K13 O14W 2.82(3) 1_565
K13 O28W 2.83(4) .
K13 O7W 3.09(3) 4
K13 O5T 3.09(3) 1_565
K13 O15T 3.37(3) 4
K13 W5 4.048(19) 1_565
K13 K5 4.41(2) 4
K14 O38W 2.70(6) .
K14 O29W 2.74(4) .
K14 O10W 2.79(3) .
K14 O11T 2.84(3) 4_545
K14 O9W 2.92(3) 4_545
K14 K17 4.63(3) .
K15 O78 2.62(2) 2_655
K15 O24W 2.92(5) 2_655
K15 O24W 2.92(5) .
K15 O7T 3.32(3) 2_655
K15 W7 3.825(11) 2_655
K16 O22W 2.72(4) 1_545
K16 O5W 2.82(4) 2_645
K16 O22W 3.19(4) 2_645
K16 K16 3.53(5) 2_655
K16 W22 3.81(3) 2_645
K17 O9W 2.83(4) 4_545
K17 O113 2.93(3) 4_545
K17 O114 3.24(3) 4_545
K17 W11 3.69(3) 4_545
K18 O8W 2.73(4) .
K18 O21T 3.05(4) 5_655
O1W K10 2.91(3) 4
O2W K1 2.99(3) 1_545
O3W K3 2.87(3) 6
O5W K16 2.82(4) 2_665
O7W K13 3.09(3) 4_545
O9W K17 2.83(4) 4
O9W K14 2.92(3) 4
O12W K13 2.76(4) 4_545
O13W K12 2.74(4) 4
O14W K13 2.82(3) 1_545
O14W K5 3.11(3) 4_545
O15W K11 2.73(3) 5_646
O22W K16 2.72(4) 1_565
O22W K16 3.19(4) 2_665
O23W K11 2.84(4) 5_646
O25W K11 3.28(4) 2_655
O32W K9 2.78(4) 6_545
O33W K3 3.21(4) 7_546
O36W K9 2.50(4) 6_545
